data_4314522
loop_
_publ_author_name
'Karsten Krogh-Jespersen'
'Michael D. Romanelli'
'Jonathan H. Melman'
'Thomas J. Emge'
'John G. Brennan'

_publ_section_title
;
 Covalent Bonding and the Trans Influence in Lanthanide Compounds
;
_journal_name_full 'Inorganic Chemistry'
_journal_page_first 552
_journal_page_last 560
_journal_paper_doi 10.1021/ic901571m
_journal_volume 49
_journal_year 2010
_chemical_formula_sum 'C30 H24 Er F15 O3 Se3'
_chemical_formula_weight 1121.63
_chemical_name_systematic
; 
 ? 
;
_space_group_IT_number 4
_symmetry_cell_setting monoclinic
_symmetry_space_group_name_Hall 'P 2yb'
_symmetry_space_group_name_H-M 'P 1 21 1'
_atom_sites_solution_hydrogens geom
_atom_sites_solution_primary direct
_atom_sites_solution_secondary difmap
_audit_creation_method SHELXL-97
_cell_angle_alpha 90.00
_cell_angle_beta 105.766(2)
_cell_angle_gamma 90.00
_cell_formula_units_Z 8
_cell_length_a 19.4806(19)
_cell_length_b 15.6254(15)
_cell_length_c 23.555(2)
_cell_measurement_reflns_used 8497
_cell_measurement_temperature 100(2)
_cell_measurement_theta_max 31.70
_cell_measurement_theta_min 2.57
_cell_volume 6900.2(11)
_computing_cell_refinement 'Bruker SAINT'
_computing_data_collection 'Bruker APEX2'
_computing_data_reduction 'Bruker SAINT'
_computing_molecular_graphics 'Bruker SHELXTL'
_computing_publication_material 'Bruker SHELXTL'
_computing_structure_refinement 'SHELXL-97 (Sheldrick, 1997)'
_computing_structure_solution 'SHELXS-97 (Sheldrick, 1990)'
_diffrn_ambient_temperature 100(2)
_diffrn_measured_fraction_theta_full 0.991
_diffrn_measured_fraction_theta_max 0.991
_diffrn_measurement_device_type 'Bruker APEX-II CCD'
_diffrn_measurement_method '\f and \w scans'
_diffrn_radiation_monochromator graphite
_diffrn_radiation_source 'fine-focus sealed tube'
_diffrn_radiation_type MoK\a
_diffrn_radiation_wavelength 0.71073
_diffrn_reflns_av_R_equivalents 0.0444
_diffrn_reflns_av_sigmaI/netI 0.0693
_diffrn_reflns_limit_h_max 28
_diffrn_reflns_limit_h_min -28
_diffrn_reflns_limit_k_max 23
_diffrn_reflns_limit_k_min -23
_diffrn_reflns_limit_l_max 34
_diffrn_reflns_limit_l_min -34
_diffrn_reflns_number 87626
_diffrn_reflns_theta_full 31.72
_diffrn_reflns_theta_max 31.72
_diffrn_reflns_theta_min 1.83
_diffrn_standards_number 0
_exptl_absorpt_coefficient_mu 5.711
_exptl_absorpt_correction_T_max 0.601
_exptl_absorpt_correction_T_min 0.396
_exptl_absorpt_correction_type multi-scan
_exptl_absorpt_process_details 'Bruker SAINT (SADABS)'
_exptl_crystal_colour colourless
_exptl_crystal_density_diffrn 2.159
_exptl_crystal_density_method 'not measured'
_exptl_crystal_description lathe
_exptl_crystal_F_000 4264
_exptl_crystal_size_max 0.20
_exptl_crystal_size_mid 0.15
_exptl_crystal_size_min 0.10
_refine_diff_density_max 3.794
_refine_diff_density_min -2.643
_refine_diff_density_rms 0.189
_refine_ls_abs_structure_details 'Flack H D (1983), Acta Cryst. A39, 876-881'
_refine_ls_abs_structure_Flack 0.515(5)
_refine_ls_extinction_method none
_refine_ls_goodness_of_fit_ref 1.009
_refine_ls_hydrogen_treatment constr
_refine_ls_matrix_type full
_refine_ls_number_parameters 1874
_refine_ls_number_reflns 44278
_refine_ls_number_restraints 1
_refine_ls_restrained_S_all 1.009
_refine_ls_R_factor_all 0.0623
_refine_ls_R_factor_gt 0.0433
_refine_ls_shift/su_max 0.004
_refine_ls_shift/su_mean 0.000
_refine_ls_structure_factor_coef Fsqd
_refine_ls_weighting_details 'w=1/[\s^2^(Fo^2^)+(0.0500P)^2^+0.5000P] where P=(Fo^2^+2Fc^2^)/3'
_refine_ls_weighting_scheme calc
_refine_ls_wR_factor_gt 0.0966
_refine_ls_wR_factor_ref 0.1035
_reflns_number_gt 36271
_reflns_number_total 44278
_reflns_threshold_expression >2sigma(I)
_cod_data_source_file ic901571m_si_002_1.cif
_cod_data_source_block m222
_cod_depositor_comments
;
The following automatic conversions were performed:

'_symmetry_cell_setting' value 'Monoclinic' changed to 'monoclinic'
according to the built-in table from CIF Core dictionary named
'cif_core.dic' version 2.4.1 from 2010-06-29.

Automatic conversion script
Id: cif_fix_values 1646 2011-03-28 12:23:43Z adriana 

The following automatic conversions were performed:

'_refine_ls_weighting_scheme' value 'calc
w=1/[\s^2^(Fo^2^)+(0.0500P)^2^+0.5000P] where P=(Fo^2^+2Fc^2^)/3' was
changed to 'calc'. New tag '_refine_ls_weighting_details' was
created. The value of the new tag was set to
'w=1/[\s^2^(Fo^2^)+(0.0500P)^2^+0.5000P] where P=(Fo^2^+2Fc^2^)/3'.

Automatic conversion script
Id: cif_fix_values 3143 2015-03-26 13:38:13Z robertas 
;
_cod_original_cell_volume 6900.1(12)
_cod_database_code 4314522

loop_
_symmetry_equiv_pos_as_xyz
'x, y, z'
'-x, y+1/2, -z'

loop_
_atom_site_label
_atom_site_type_symbol
_atom_site_fract_x
_atom_site_fract_y
_atom_site_fract_z
_atom_site_U_iso_or_equiv
_atom_site_adp_type
_atom_site_occupancy
_atom_site_calc_flag
_atom_site_refinement_flags
_atom_site_disorder_assembly
_atom_site_disorder_group
Er1 Er 0.452728(13) 0.643892(14) 0.910478(11) 0.01788(5) Uani 1 d . . .
Se1 Se 0.38437(3) 0.70621(4) 0.99394(3) 0.02246(12) Uani 1 d . . .
Se2 Se 0.47107(3) 0.48761(4) 0.97127(3) 0.02205(12) Uani 1 d . . .
Se3 Se 0.53808(4) 0.58716(4) 0.83659(3) 0.02780(13) Uani 1 d . . .
O1 O 0.5576(2) 0.7058(3) 0.9643(2) 0.0321(10) Uani 1 d . . .
O2 O 0.4180(2) 0.7781(3) 0.87106(19) 0.0255(9) Uani 1 d . . .
O3 O 0.3457(2) 0.5977(3) 0.85020(18) 0.0219(8) Uani 1 d . . .
F1 F 0.4939(2) 0.6544(3) 1.11263(16) 0.0404(10) Uani 1 d . . .
F2 F 0.4900(2) 0.5271(3) 1.18759(19) 0.0545(13) Uani 1 d . . .
F3 F 0.3781(3) 0.4151(3) 1.1628(2) 0.0618(14) Uani 1 d . . .
F4 F 0.2713(3) 0.4326(3) 1.0628(2) 0.0527(12) Uani 1 d . . .
F5 F 0.2743(2) 0.5599(3) 0.98676(17) 0.0359(9) Uani 1 d . . .
F6 F 0.63459(19) 0.5099(2) 0.99887(17) 0.0296(8) Uani 1 d . . .
F7 F 0.73056(19) 0.4295(3) 0.9550(2) 0.0409(10) Uani 1 d . . .
F8 F 0.6877(2) 0.3137(3) 0.8671(2) 0.0444(11) Uani 1 d . . .
F9 F 0.5470(2) 0.2786(2) 0.82240(17) 0.0383(10) Uani 1 d . . .
F10 F 0.45008(19) 0.3535(2) 0.86886(17) 0.0331(8) Uani 1 d . . .
F11 F 0.6544(2) 0.7089(3) 0.81166(19) 0.0405(10) Uani 1 d . . .
F12 F 0.6415(2) 0.8338(3) 0.73198(19) 0.0423(10) Uani 1 d . . .
F13 F 0.5111(3) 0.8795(3) 0.6630(2) 0.0546(13) Uani 1 d . . .
F14 F 0.3932(2) 0.7961(4) 0.67304(19) 0.0616(14) Uani 1 d . . .
F15 F 0.4057(2) 0.6641(3) 0.74971(18) 0.0479(11) Uani 1 d . . .
C1 C 0.3846(3) 0.6127(4) 1.0466(3) 0.0246(12) Uani 1 d . . .
C2 C 0.4377(3) 0.6014(4) 1.0988(3) 0.0295(14) Uani 1 d . . .
C3 C 0.4364(4) 0.5349(5) 1.1377(3) 0.0413(19) Uani 1 d . . .
C4 C 0.3807(4) 0.4803(5) 1.1252(3) 0.0390(17) Uani 1 d . . .
C5 C 0.3256(4) 0.4887(4) 1.0737(3) 0.0343(14) Uani 1 d . . .
C6 C 0.3289(3) 0.5542(4) 1.0354(3) 0.0266(12) Uani 1 d . . .
C7 C 0.5388(3) 0.4346(3) 0.9360(3) 0.0206(11) Uani 1 d . . .
C8 C 0.6108(3) 0.4511(4) 0.9566(3) 0.0215(11) Uani 1 d . . .
C9 C 0.6602(3) 0.4118(4) 0.9334(3) 0.0262(12) Uani 1 d . . .
C10 C 0.6394(4) 0.3544(4) 0.8890(3) 0.0288(14) Uani 1 d . . .
C11 C 0.5674(4) 0.3355(4) 0.8666(3) 0.0268(13) Uani 1 d . . .
C12 C 0.5185(3) 0.3756(4) 0.8908(3) 0.0225(11) Uani 1 d . . .
C13 C 0.5301(3) 0.6815(4) 0.7839(3) 0.0230(12) Uani 1 d . . .
C14 C 0.5887(3) 0.7278(4) 0.7771(3) 0.0267(13) Uani 1 d . . .
C15 C 0.5833(4) 0.7921(4) 0.7367(3) 0.0288(13) Uani 1 d . . .
C16 C 0.5176(4) 0.8157(5) 0.7018(3) 0.0361(15) Uani 1 d . . .
C17 C 0.4576(3) 0.7716(5) 0.7060(3) 0.0369(16) Uani 1 d . . .
C18 C 0.4650(3) 0.7066(4) 0.7459(3) 0.0295(13) Uani 1 d . . .
C19 C 0.5806(3) 0.7036(5) 1.0294(3) 0.0309(14) Uani 1 d . . .
H1A H 0.5729 0.6461 1.0441 0.037 Uiso 1 calc R . .
H2B H 0.5536 0.7460 1.0461 0.037 Uiso 1 calc R . .
C20 C 0.6593(3) 0.7257(5) 1.0462(3) 0.0426(18) Uani 1 d . . .
H3A H 0.6733 0.7583 1.0836 0.051 Uiso 1 calc R . .
H4B H 0.6891 0.6736 1.0500 0.051 Uiso 1 calc R . .
C21 C 0.6651(4) 0.7797(6) 0.9949(4) 0.049(2) Uani 1 d . . .
H5A H 0.6489 0.8389 0.9986 0.059 Uiso 1 calc R . .
H6B H 0.7149 0.7813 0.9920 0.059 Uiso 1 calc R . .
C22 C 0.6184(4) 0.7369(6) 0.9435(3) 0.0463(19) Uani 1 d . . .
H7A H 0.6433 0.6887 0.9304 0.056 Uiso 1 calc R . .
H8B H 0.6019 0.7775 0.9103 0.056 Uiso 1 calc R . .
C23 C 0.3490(4) 0.8023(4) 0.8310(3) 0.0446(19) Uani 1 d . . .
H9A H 0.3100 0.7927 0.8499 0.054 Uiso 1 calc R . .
H10B H 0.3390 0.7684 0.7941 0.054 Uiso 1 calc R . .
C24 C 0.3552(4) 0.8945(5) 0.8184(3) 0.0428(18) Uani 1 d . . .
H11A H 0.3080 0.9227 0.8065 0.051 Uiso 1 calc R . .
H12B H 0.3800 0.9034 0.7873 0.051 Uiso 1 calc R . .
C25 C 0.4000(4) 0.9263(4) 0.8785(4) 0.0463(19) Uani 1 d . . .
H13A H 0.4231 0.9817 0.8749 0.056 Uiso 1 calc R . .
H14B H 0.3706 0.9325 0.9066 0.056 Uiso 1 calc R . .
C26 C 0.4542(4) 0.8560(5) 0.8971(4) 0.060(3) Uani 1 d . . .
H15A H 0.4963 0.8672 0.8823 0.072 Uiso 1 calc R . .
H16B H 0.4701 0.8513 0.9406 0.072 Uiso 1 calc R . .
C27 C 0.3424(3) 0.5139(4) 0.8210(3) 0.0258(12) Uani 1 d . . .
H17A H 0.3892 0.4846 0.8328 0.031 Uiso 1 calc R . .
H18B H 0.3272 0.5199 0.7775 0.031 Uiso 1 calc R . .
C28 C 0.2873(4) 0.4663(4) 0.8431(3) 0.0329(15) Uani 1 d . . .
H19A H 0.3071 0.4466 0.8842 0.040 Uiso 1 calc R . .
H20B H 0.2681 0.4166 0.8177 0.040 Uiso 1 calc R . .
C29 C 0.2307(3) 0.5349(5) 0.8389(3) 0.0351(15) Uani 1 d . . .
H21A H 0.1958 0.5342 0.7995 0.042 Uiso 1 calc R . .
H22B H 0.2050 0.5260 0.8693 0.042 Uiso 1 calc R . .
C30 C 0.2717(3) 0.6186(4) 0.8490(3) 0.0257(12) Uani 1 d . . .
H23A H 0.2511 0.6595 0.8168 0.031 Uiso 1 calc R . .
H24B H 0.2698 0.6446 0.8869 0.031 Uiso 1 calc R . .
Er2 Er 0.202060(12) 0.810979(14) 0.417748(11) 0.01678(5) Uani 1 d . . .
Se4 Se 0.12662(3) 0.76089(4) 0.50021(3) 0.02441(12) Uani 1 d . . .
Se5 Se 0.22816(3) 0.96660(3) 0.47978(3) 0.02026(11) Uani 1 d . . .
Se6 Se 0.29896(3) 0.86691(4) 0.35437(3) 0.02253(12) Uani 1 d . . .
O4 O 0.2942(2) 0.7298(3) 0.47358(18) 0.0242(9) Uani 1 d . . .
O5 O 0.1650(2) 0.6807(2) 0.37327(18) 0.0232(8) Uani 1 d . . .
O6 O 0.1016(2) 0.8590(2) 0.35035(18) 0.0211(8) Uani 1 d . . .
F16 F 0.2259(2) 0.8135(3) 0.62319(17) 0.0409(10) Uani 1 d . . .
F17 F 0.2270(2) 0.9558(3) 0.68700(18) 0.0490(12) Uani 1 d . . .
F18 F 0.1324(2) 1.0830(3) 0.64516(17) 0.0411(10) Uani 1 d . . .
F19 F 0.0349(2) 1.0665(2) 0.53956(18) 0.0350(9) Uani 1 d . . .
F20 F 0.03142(18) 0.9233(2) 0.47458(15) 0.0281(7) Uani 1 d . . .
F21 F 0.39278(18) 0.9629(2) 0.50759(16) 0.0284(8) Uani 1 d . . .
F22 F 0.48126(17) 1.0532(2) 0.46082(17) 0.0310(8) Uani 1 d . . .
F23 F 0.42901(19) 1.1681(2) 0.37341(16) 0.0316(8) Uani 1 d . . .
F24 F 0.2860(2) 1.1924(2) 0.33290(15) 0.0276(8) Uani 1 d . . .
F25 F 0.19601(17) 1.1029(2) 0.37806(16) 0.0289(8) Uani 1 d . . .
F26 F 0.17351(18) 0.8286(3) 0.24375(16) 0.0333(8) Uani 1 d . . .
F27 F 0.1626(2) 0.7149(3) 0.15714(18) 0.0476(11) Uani 1 d . . .
F28 F 0.2718(3) 0.6052(3) 0.15839(19) 0.0520(12) Uani 1 d . . .
F29 F 0.3945(2) 0.6151(3) 0.24818(19) 0.0471(11) Uani 1 d . . .
F30 F 0.40631(18) 0.7283(3) 0.33535(17) 0.0357(9) Uani 1 d . . .
C31 C 0.1276(3) 0.8618(4) 0.5466(3) 0.0227(12) Uani 1 d . . .
C32 C 0.1769(3) 0.8733(4) 0.6012(3) 0.0295(13) Uani 1 d . . .
C33 C 0.1787(3) 0.9472(4) 0.6336(3) 0.0303(14) Uani 1 d . . .
C34 C 0.1307(3) 1.0105(4) 0.6133(3) 0.0281(13) Uani 1 d . . .
C35 C 0.0812(3) 1.0025(4) 0.5597(3) 0.0241(12) Uani 1 d . . .
C36 C 0.0795(3) 0.9279(4) 0.5272(2) 0.0211(11) Uani 1 d . . .
C37 C 0.2906(3) 1.0281(3) 0.4442(2) 0.0172(10) Uani 1 d . . .
C38 C 0.3643(3) 1.0182(4) 0.4633(3) 0.0207(11) Uani 1 d . . .
C39 C 0.4106(3) 1.0647(4) 0.4402(3) 0.0233(12) Uani 1 d . . .
C40 C 0.3838(3) 1.1223(4) 0.3960(3) 0.0224(12) Uani 1 d . . .
C41 C 0.3113(3) 1.1347(3) 0.3757(2) 0.0211(11) Uani 1 d . . .
C42 C 0.2664(3) 1.0881(3) 0.3996(2) 0.0190(10) Uani 1 d . . .
C43 C 0.2903(3) 0.7827(4) 0.2937(3) 0.0211(11) Uani 1 d . . .
C44 C 0.2292(3) 0.7766(4) 0.2461(3) 0.0243(12) Uani 1 d . . .
C45 C 0.2232(3) 0.7176(4) 0.2018(3) 0.0268(13) Uani 1 d . . .
C46 C 0.2771(4) 0.6627(5) 0.2022(3) 0.0320(14) Uani 1 d . . .
C47 C 0.3393(4) 0.6678(4) 0.2473(3) 0.0310(14) Uani 1 d . . .
C48 C 0.3444(3) 0.7269(4) 0.2917(3) 0.0257(12) Uani 1 d . . .
C49 C 0.3431(3) 0.6783(4) 0.4505(3) 0.0268(12) Uani 1 d . . .
H25A H 0.3324 0.6840 0.4071 0.032 Uiso 1 calc R . .
H26B H 0.3405 0.6171 0.4606 0.032 Uiso 1 calc R . .
C50 C 0.4153(4) 0.7153(5) 0.4806(3) 0.0388(16) Uani 1 d . . .
H27A H 0.4236 0.7698 0.4620 0.047 Uiso 1 calc R . .
H28B H 0.4541 0.6746 0.4800 0.047 Uiso 1 calc R . .
C51 C 0.4096(4) 0.7296(5) 0.5434(3) 0.0424(18) Uani 1 d . . .
H29A H 0.4397 0.7784 0.5622 0.051 Uiso 1 calc R . .
H30B H 0.4245 0.6778 0.5679 0.051 Uiso 1 calc R . .
C52 C 0.3304(3) 0.7488(4) 0.5358(3) 0.0297(13) Uani 1 d . . .
H31A H 0.3113 0.7124 0.5623 0.036 Uiso 1 calc R . .
H32B H 0.3236 0.8096 0.5448 0.036 Uiso 1 calc R . .
C53 C 0.1270(3) 0.6582(4) 0.3123(3) 0.0274(12) Uani 1 d . . .
H33A H 0.1602 0.6339 0.2914 0.033 Uiso 1 calc R . .
H34B H 0.1034 0.7092 0.2905 0.033 Uiso 1 calc R . .
C54 C 0.0723(4) 0.5923(5) 0.3181(3) 0.0369(16) Uani 1 d . . .
H35A H 0.0238 0.6175 0.3070 0.044 Uiso 1 calc R . .
H36B H 0.0729 0.5426 0.2922 0.044 Uiso 1 calc R . .
C55 C 0.0926(4) 0.5650(5) 0.3819(3) 0.0376(16) Uani 1 d . . .
H37A H 0.0590 0.5888 0.4027 0.045 Uiso 1 calc R . .
H38B H 0.0929 0.5019 0.3853 0.045 Uiso 1 calc R . .
C56 C 0.1664(3) 0.6011(4) 0.4068(3) 0.0267(12) Uani 1 d . . .
H39A H 0.1758 0.6130 0.4495 0.032 Uiso 1 calc R . .
H40B H 0.2032 0.5613 0.4006 0.032 Uiso 1 calc R . .
C57 C 0.0265(3) 0.8365(4) 0.3450(3) 0.0224(11) Uani 1 d . . .
H41A H 0.0216 0.8113 0.3823 0.027 Uiso 1 calc R . .
H42B H 0.0089 0.7946 0.3128 0.027 Uiso 1 calc R . .
C58 C -0.0153(3) 0.9204(4) 0.3314(3) 0.0296(13) Uani 1 d . . .
H43A H -0.0465 0.9205 0.2905 0.035 Uiso 1 calc R . .
H44B H -0.0450 0.9293 0.3590 0.035 Uiso 1 calc R . .
C59 C 0.0420(3) 0.9893(4) 0.3396(3) 0.0249(12) Uani 1 d . . .
H45A H 0.0249 1.0391 0.3136 0.030 Uiso 1 calc R . .
H46B H 0.0579 1.0089 0.3811 0.030 Uiso 1 calc R . .
C60 C 0.1003(3) 0.9423(3) 0.3219(3) 0.0220(11) Uani 1 d . . .
H47A H 0.0890 0.9363 0.2785 0.026 Uiso 1 calc R . .
H48B H 0.1466 0.9722 0.3364 0.026 Uiso 1 calc R . .
Er3 Er 0.306140(12) 0.322400(13) 0.597365(10) 0.01591(5) Uani 1 d . . .
Se7 Se 0.24822(3) 0.37591(3) 0.68936(3) 0.02096(11) Uani 1 d . . .
Se8 Se 0.26848(3) 0.47030(4) 0.52850(2) 0.02038(11) Uani 1 d . . .
Se9 Se 0.37069(3) 0.25746(4) 0.51252(3) 0.02461(13) Uani 1 d . . .
O7 O 0.4144(2) 0.3824(3) 0.64717(17) 0.0227(8) Uani 1 d . . .
O8 O 0.3540(2) 0.1938(3) 0.6396(2) 0.0264(9) Uani 1 d . . .
O9 O 0.1984(2) 0.2556(2) 0.55395(18) 0.0207(8) Uani 1 d . . .
F31 F 0.11666(18) 0.2686(3) 0.69449(17) 0.0354(9) Uani 1 d . . .
F32 F 0.10561(19) 0.1293(3) 0.75774(18) 0.0383(9) Uani 1 d . . .
F33 F 0.2240(2) 0.0518(3) 0.82541(18) 0.0389(10) Uani 1 d . . .
F34 F 0.3551(2) 0.1186(3) 0.83082(19) 0.0425(10) Uani 1 d . . .
F35 F 0.36719(18) 0.2599(3) 0.77092(17) 0.0371(9) Uani 1 d . . .
F36 F 0.33205(17) 0.5728(2) 0.64483(16) 0.0306(8) Uani 1 d . . .
F37 F 0.2648(2) 0.6648(3) 0.71074(16) 0.0378(9) Uani 1 d . . .
F38 F 0.1207(2) 0.6743(3) 0.68056(17) 0.0398(10) Uani 1 d . . .
F39 F 0.04304(18) 0.5925(2) 0.58248(17) 0.0332(9) Uani 1 d . . .
F40 F 0.10803(18) 0.5012(2) 0.51558(16) 0.0279(8) Uani 1 d . . .
F41 F 0.4659(2) 0.3958(3) 0.47886(19) 0.0458(11) Uani 1 d . . .
F42 F 0.4335(3) 0.5183(3) 0.3948(2) 0.0648(16) Uani 1 d . . .
F43 F 0.3009(3) 0.5259(3) 0.3203(2) 0.0610(14) Uani 1 d . . .
F44 F 0.1996(2) 0.4124(3) 0.3300(2) 0.0515(12) Uani 1 d . . .
F45 F 0.22854(17) 0.2943(2) 0.41567(16) 0.0298(8) Uani 1 d . . .
C61 C 0.2428(3) 0.2705(4) 0.7298(3) 0.0211(11) Uani 1 d . . .
C62 C 0.1766(3) 0.2340(4) 0.7278(3) 0.0227(11) Uani 1 d . . .
C63 C 0.1698(3) 0.1621(4) 0.7599(3) 0.0249(12) Uani 1 d . . .
C64 C 0.2298(3) 0.1229(4) 0.7942(3) 0.0254(12) Uani 1 d . . .
C65 C 0.2962(3) 0.1562(4) 0.7971(3) 0.0283(13) Uani 1 d . . .
C66 C 0.3009(3) 0.2292(4) 0.7650(3) 0.0234(12) Uani 1 d . . .
C67 C 0.2224(3) 0.5323(3) 0.5780(2) 0.0171(10) Uani 1 d . . .
C68 C 0.2608(3) 0.5762(3) 0.6284(2) 0.0195(10) Uani 1 d . . .
C69 C 0.2274(3) 0.6231(4) 0.6627(3) 0.0238(12) Uani 1 d . . .
C70 C 0.1531(3) 0.6279(4) 0.6477(3) 0.0241(12) Uani 1 d . . .
C71 C 0.1141(3) 0.5858(4) 0.5973(3) 0.0226(11) Uani 1 d . . .
C72 C 0.1486(3) 0.5401(3) 0.5641(2) 0.0201(11) Uani 1 d . . .
C73 C 0.3485(3) 0.3409(4) 0.4520(3) 0.0253(13) Uani 1 d . . .
C74 C 0.3994(4) 0.3994(4) 0.4432(3) 0.0357(16) Uani 1 d . . .
C75 C 0.3843(4) 0.4609(5) 0.4017(4) 0.0424(19) Uani 1 d . . .
C76 C 0.3174(5) 0.4666(5) 0.3627(4) 0.044(2) Uani 1 d . . .
C77 C 0.2653(4) 0.4079(4) 0.3680(3) 0.0348(15) Uani 1 d . . .
C78 C 0.2809(3) 0.3476(4) 0.4117(3) 0.0263(12) Uani 1 d . . .
C79 C 0.4438(3) 0.3971(4) 0.7106(3) 0.0283(13) Uani 1 d . . .
H49A H 0.4379 0.3458 0.7334 0.034 Uiso 1 calc R . .
H50B H 0.4198 0.4462 0.7238 0.034 Uiso 1 calc R . .
C80 C 0.5209(3) 0.4159(4) 0.7181(3) 0.0247(12) Uani 1 d . . .
H51A H 0.5486 0.3627 0.7185 0.030 Uiso 1 calc R . .
H52B H 0.5417 0.4485 0.7548 0.030 Uiso 1 calc R . .
C81 C 0.5182(3) 0.4694(4) 0.6638(3) 0.0261(12) Uani 1 d . . .
H53A H 0.5648 0.4696 0.6545 0.031 Uiso 1 calc R . .
H54B H 0.5040 0.5291 0.6689 0.031 Uiso 1 calc R . .
C82 C 0.4616(3) 0.4239(4) 0.6160(3) 0.0271(13) Uani 1 d . . .
H55A H 0.4346 0.4653 0.5864 0.033 Uiso 1 calc R . .
H56B H 0.4837 0.3808 0.5956 0.033 Uiso 1 calc R . .
C83 C 0.3155(3) 0.1124(4) 0.6362(3) 0.0303(14) Uani 1 d . . .
H57A H 0.2954 0.0948 0.5946 0.036 Uiso 1 calc R . .
H58B H 0.2761 0.1176 0.6551 0.036 Uiso 1 calc R . .
C84 C 0.3696(4) 0.0488(4) 0.6685(4) 0.0422(18) Uani 1 d . . .
H59A H 0.3579 -0.0097 0.6527 0.051 Uiso 1 calc R . .
H60B H 0.3735 0.0489 0.7113 0.051 Uiso 1 calc R . .
C85 C 0.4371(4) 0.0814(4) 0.6563(4) 0.0394(17) Uani 1 d . . .
H61A H 0.4799 0.0587 0.6854 0.047 Uiso 1 calc R . .
H62B H 0.4391 0.0653 0.6161 0.047 Uiso 1 calc R . .
C86 C 0.4315(3) 0.1758(4) 0.6620(3) 0.0357(15) Uani 1 d . . .
H63A H 0.4498 0.1939 0.7037 0.043 Uiso 1 calc R . .
H64B H 0.4586 0.2060 0.6381 0.043 Uiso 1 calc R . .
C87 C 0.1284(3) 0.2917(5) 0.5516(3) 0.0314(14) Uani 1 d . . .
H65A H 0.1328 0.3514 0.5663 0.038 Uiso 1 calc R . .
H66B H 0.1038 0.2571 0.5754 0.038 Uiso 1 calc R . .
C88 C 0.0894(4) 0.2882(5) 0.4875(3) 0.0410(17) Uani 1 d . . .
H67A H 0.1020 0.3377 0.4661 0.049 Uiso 1 calc R . .
H68B H 0.0371 0.2877 0.4819 0.049 Uiso 1 calc R . .
C89 C 0.1145(3) 0.2047(4) 0.4666(3) 0.0296(13) Uani 1 d . . .
H69A H 0.0787 0.1589 0.4643 0.035 Uiso 1 calc R . .
H70B H 0.1228 0.2119 0.4272 0.035 Uiso 1 calc R . .
C90 C 0.1834(3) 0.1835(3) 0.5125(3) 0.0226(11) Uani 1 d . . .
H71A H 0.1782 0.1299 0.5334 0.027 Uiso 1 calc R . .
H72B H 0.2227 0.1761 0.4937 0.027 Uiso 1 calc R . .
Er4 Er 0.055847(13) 0.162543(15) 0.102690(11) 0.01749(5) Uani 1 d . . .
Se10 Se -0.01656(3) 0.10059(3) 0.18368(3) 0.02151(11) Uani 1 d . . .
Se11 Se 0.02470(3) 0.02187(4) 0.02622(3) 0.02137(11) Uani 1 d . . .
Se12 Se 0.12965(3) 0.23878(4) 0.02760(3) 0.02667(13) Uani 1 d . . .
O10 O -0.0487(2) 0.2313(2) 0.05447(18) 0.0217(8) Uani 1 d . . .
O11 O 0.1072(2) 0.2825(3) 0.1572(2) 0.0294(10) Uani 1 d . . .
O12 O 0.1590(2) 0.0974(2) 0.15681(17) 0.0194(8) Uani 1 d . . .
F46 F 0.0851(2) 0.1989(3) 0.28959(17) 0.0369(9) Uani 1 d . . .
F47 F 0.0638(2) 0.3447(3) 0.34246(19) 0.0477(11) Uani 1 d . . .
F48 F -0.0592(2) 0.4339(3) 0.3028(2) 0.0482(11) Uani 1 d . . .
F49 F -0.1645(2) 0.3717(3) 0.2099(2) 0.0454(10) Uani 1 d . . .
F50 F -0.14386(19) 0.2276(3) 0.15542(18) 0.0369(9) Uani 1 d . . .
F51 F 0.08603(19) -0.0826(2) 0.14275(17) 0.0324(8) Uani 1 d . . .
F52 F 0.0174(2) -0.1801(3) 0.20379(17) 0.0414(10) Uani 1 d . . .
F53 F -0.1275(2) -0.1973(3) 0.16688(18) 0.0443(10) Uani 1 d . . .
F54 F -0.20255(19) -0.1174(3) 0.06642(19) 0.0386(10) Uani 1 d . . .
F55 F -0.1345(2) -0.0215(2) 0.00410(17) 0.0344(9) Uani 1 d . . .
F56 F 0.2173(2) 0.0886(3) -0.00326(19) 0.0479(12) Uani 1 d . . .
F57 F 0.1793(3) -0.0286(3) -0.0898(2) 0.0575(14) Uani 1 d . . .
F58 F 0.0534(3) -0.0126(3) -0.1751(2) 0.0584(14) Uani 1 d . . .
F59 F -0.0377(2) 0.1148(3) -0.16896(19) 0.0475(11) Uani 1 d . . .
F60 F -0.00782(19) 0.2226(2) -0.07742(17) 0.0345(9) Uani 1 d . . .
C91 C -0.0281(3) 0.2064(3) 0.2201(2) 0.0194(11) Uani 1 d . . .
C92 C 0.0231(3) 0.2403(4) 0.2684(3) 0.0248(12) Uani 1 d . . .
C93 C 0.0131(3) 0.3153(4) 0.2963(3) 0.0302(13) Uani 1 d . . .
C94 C -0.0504(4) 0.3599(4) 0.2761(3) 0.0318(14) Uani 1 d . . .
C95 C -0.1014(3) 0.3294(4) 0.2294(3) 0.0331(15) Uani 1 d . . .
C96 C -0.0912(3) 0.2544(4) 0.2014(3) 0.0263(12) Uani 1 d . . .
C97 C -0.0223(3) -0.0460(3) 0.0720(2) 0.0213(11) Uani 1 d . . .
C98 C 0.0136(3) -0.0890(4) 0.1228(3) 0.0236(11) Uani 1 d . . .
C99 C -0.0204(3) -0.1382(4) 0.1544(3) 0.0262(12) Uani 1 d . . .
C100 C -0.0930(4) -0.1486(4) 0.1362(3) 0.0307(14) Uani 1 d . . .
C101 C -0.1306(3) -0.1076(4) 0.0856(3) 0.0277(13) Uani 1 d . . .
C102 C -0.0958(3) -0.0575(4) 0.0537(3) 0.0244(12) Uani 1 d . . .
C103 C 0.1059(4) 0.1611(4) -0.0370(3) 0.0312(14) Uani 1 d . . .
C104 C 0.1530(4) 0.0957(4) -0.0431(3) 0.0351(16) Uani 1 d . . .
C105 C 0.1357(4) 0.0363(4) -0.0880(3) 0.0383(17) Uani 1 d . . .
C106 C 0.0717(5) 0.0425(4) -0.1311(3) 0.0401(18) Uani 1 d . . .
C107 C 0.0244(4) 0.1076(4) -0.1270(3) 0.0364(15) Uani 1 d . . .
C108 C 0.0414(3) 0.1642(4) -0.0807(3) 0.0295(13) Uani 1 d . . .
C109 C -0.1161(3) 0.1822(4) 0.0301(3) 0.0309(14) Uani 1 d . . .
H73A H -0.1298 0.1503 0.0617 0.037 Uiso 1 calc R . .
H74B H -0.1108 0.1412 -0.0005 0.037 Uiso 1 calc R . .
C110 C -0.1709(3) 0.2507(4) 0.0037(3) 0.0348(15) Uani 1 d . . .
H75A H -0.2104 0.2271 -0.0282 0.042 Uiso 1 calc R . .
H76B H -0.1907 0.2769 0.0342 0.042 Uiso 1 calc R . .
C111 C -0.1274(3) 0.3146(5) -0.0201(3) 0.0352(15) Uani 1 d . . .
H77C H -0.1509 0.3713 -0.0265 0.042 Uiso 1 calc R . .
H78D H -0.1190 0.2945 -0.0575 0.042 Uiso 1 calc R . .
C112 C -0.0584(3) 0.3176(4) 0.0293(3) 0.0271(12) Uani 1 d . . .
H79E H -0.0179 0.3334 0.0137 0.032 Uiso 1 calc R . .
H80F H -0.0620 0.3600 0.0596 0.032 Uiso 1 calc R . .
C113 C 0.0729(4) 0.3662(5) 0.1537(4) 0.051(2) Uani 1 d . . .
H81G H 0.0491 0.3803 0.1120 0.062 Uiso 1 calc R . .
H82H H 0.0363 0.3652 0.1758 0.062 Uiso 1 calc R . .
C114 C 0.1241(5) 0.4273(6) 0.1775(7) 0.113(6) Uani 1 d . . .
H83I H 0.1218 0.4432 0.2177 0.136 Uiso 1 calc R . .
H84J H 0.1160 0.4794 0.1527 0.136 Uiso 1 calc R . .
C115 C 0.1955(4) 0.3892(5) 0.1799(5) 0.060(3) Uani 1 d . . .
H85K H 0.2100 0.4029 0.1438 0.072 Uiso 1 calc R . .
H86L H 0.2326 0.4102 0.2148 0.072 Uiso 1 calc R . .
C116 C 0.1836(3) 0.2961(5) 0.1845(4) 0.0427(18) Uani 1 d . . .
H87M H 0.2125 0.2632 0.1633 0.051 Uiso 1 calc R . .
H88N H 0.1968 0.2778 0.2263 0.051 Uiso 1 calc R . .
C117 C 0.1793(3) 0.0751(4) 0.2200(3) 0.0243(12) Uani 1 d . . .
H89O H 0.1492 0.0279 0.2278 0.029 Uiso 1 calc R . .
H90P H 0.1741 0.1252 0.2442 0.029 Uiso 1 calc R . .
C118 C 0.2564(3) 0.0475(4) 0.2338(3) 0.0262(12) Uani 1 d . . .
H91Q H 0.2690 0.0077 0.2677 0.031 Uiso 1 calc R . .
H92R H 0.2890 0.0974 0.2421 0.031 Uiso 1 calc R . .
C119 C 0.2585(3) 0.0031(4) 0.1767(3) 0.0278(13) Uani 1 d . . .
H93S H 0.3078 0.0004 0.1728 0.033 Uiso 1 calc R . .
H94T H 0.2391 -0.0557 0.1749 0.033 Uiso 1 calc R . .
C120 C 0.2120(3) 0.0588(4) 0.1296(3) 0.0250(12) Uani 1 d . . .
H95A H 0.2408 0.1038 0.1173 0.030 Uiso 1 calc R . .
H96B H 0.1879 0.0242 0.0946 0.030 Uiso 1 calc R . .

loop_
_atom_site_aniso_label
_atom_site_aniso_U_11
_atom_site_aniso_U_22
_atom_site_aniso_U_33
_atom_site_aniso_U_23
_atom_site_aniso_U_13
_atom_site_aniso_U_12
Er1 0.01396(11) 0.02004(11) 0.01947(12) -0.00085(9) 0.00423(9) 0.00071(9)
Se1 0.0192(3) 0.0248(3) 0.0236(3) -0.0059(2) 0.0064(2) 0.0034(2)
Se2 0.0188(3) 0.0259(3) 0.0233(3) 0.0038(2) 0.0088(2) 0.0062(2)
Se3 0.0323(3) 0.0227(3) 0.0346(4) 0.0031(2) 0.0196(3) 0.0054(2)
O1 0.016(2) 0.046(3) 0.032(2) -0.002(2) 0.0033(18) -0.0058(19)
O2 0.025(2) 0.0197(19) 0.029(2) -0.0027(16) 0.0015(18) 0.0005(16)
O3 0.0149(18) 0.026(2) 0.023(2) -0.0051(17) 0.0032(16) 0.0006(16)
F1 0.0260(19) 0.065(3) 0.0274(19) -0.013(2) 0.0016(15) 0.0044(19)
F2 0.051(3) 0.077(3) 0.028(2) 0.003(2) -0.003(2) 0.032(3)
F3 0.080(4) 0.061(3) 0.046(3) 0.025(2) 0.020(3) 0.018(3)
F4 0.060(3) 0.047(3) 0.049(3) 0.011(2) 0.012(2) -0.011(2)
F5 0.0270(19) 0.042(2) 0.036(2) 0.0064(18) 0.0037(16) -0.0069(16)
F6 0.0231(18) 0.0330(19) 0.033(2) -0.0076(16) 0.0077(16) -0.0026(15)
F7 0.0217(19) 0.038(2) 0.068(3) 0.000(2) 0.021(2) 0.0033(16)
F8 0.054(3) 0.036(2) 0.061(3) 0.004(2) 0.044(2) 0.0127(19)
F9 0.062(3) 0.0264(18) 0.029(2) -0.0005(16) 0.017(2) 0.0028(18)
F10 0.0269(19) 0.0326(19) 0.035(2) 0.0015(16) -0.0006(16) 0.0005(15)
F11 0.0205(18) 0.051(2) 0.050(3) 0.009(2) 0.0104(18) 0.0022(17)
F12 0.045(2) 0.042(2) 0.050(3) 0.000(2) 0.032(2) -0.0119(19)
F13 0.076(3) 0.051(3) 0.041(3) 0.024(2) 0.024(2) 0.003(3)
F14 0.036(2) 0.101(4) 0.040(3) 0.027(3) -0.003(2) 0.008(3)
F15 0.0242(19) 0.072(3) 0.042(2) 0.005(2) -0.0002(17) -0.025(2)
C1 0.022(3) 0.031(3) 0.023(3) -0.001(2) 0.010(2) 0.013(2)
C2 0.025(3) 0.040(3) 0.021(3) -0.008(3) 0.001(2) 0.011(3)
C3 0.036(4) 0.064(5) 0.020(3) -0.005(3) 0.000(3) 0.027(4)
C4 0.048(4) 0.044(4) 0.030(4) 0.005(3) 0.019(3) 0.016(3)
C5 0.036(4) 0.036(3) 0.033(4) -0.001(3) 0.013(3) 0.003(3)
C6 0.028(3) 0.034(3) 0.018(3) -0.003(2) 0.007(2) 0.005(3)
C7 0.025(3) 0.017(2) 0.022(3) 0.006(2) 0.010(2) 0.005(2)
C8 0.020(3) 0.023(3) 0.023(3) 0.002(2) 0.009(2) 0.006(2)
C9 0.020(3) 0.027(3) 0.035(3) 0.008(3) 0.013(2) 0.004(2)
C10 0.037(3) 0.020(3) 0.038(4) 0.005(2) 0.025(3) 0.006(2)
C11 0.039(3) 0.019(2) 0.024(3) 0.004(2) 0.012(3) 0.004(2)
C12 0.026(3) 0.020(2) 0.022(3) 0.005(2) 0.006(2) 0.004(2)
C13 0.028(3) 0.022(3) 0.024(3) -0.004(2) 0.015(2) -0.003(2)
C14 0.020(3) 0.029(3) 0.032(3) -0.004(3) 0.008(2) 0.000(2)
C15 0.034(3) 0.027(3) 0.034(3) -0.005(3) 0.023(3) -0.008(3)
C16 0.051(4) 0.037(4) 0.022(3) 0.003(3) 0.014(3) 0.002(3)
C17 0.024(3) 0.061(5) 0.020(3) 0.009(3) -0.004(2) -0.001(3)
C18 0.023(3) 0.041(3) 0.025(3) -0.003(3) 0.010(2) -0.007(3)
C19 0.025(3) 0.043(4) 0.023(3) -0.008(3) 0.005(2) 0.002(3)
C20 0.020(3) 0.062(5) 0.043(4) -0.002(4) 0.003(3) -0.008(3)
C21 0.028(4) 0.062(5) 0.054(5) -0.002(4) 0.006(3) -0.013(4)
C22 0.032(4) 0.069(5) 0.038(4) -0.005(4) 0.010(3) -0.020(4)
C23 0.043(4) 0.030(3) 0.043(4) -0.008(3) -0.019(3) 0.000(3)
C24 0.050(5) 0.038(4) 0.032(4) 0.003(3) -0.003(3) 0.009(3)
C25 0.053(5) 0.023(3) 0.055(5) -0.003(3) 0.001(4) 0.000(3)
C26 0.042(4) 0.027(3) 0.088(7) -0.002(4) -0.022(4) -0.013(3)
C27 0.025(3) 0.025(3) 0.027(3) 0.000(2) 0.007(2) 0.003(2)
C28 0.037(4) 0.039(3) 0.023(3) -0.006(3) 0.007(3) -0.016(3)
C29 0.020(3) 0.046(4) 0.039(4) 0.003(3) 0.008(3) -0.001(3)
C30 0.011(2) 0.041(3) 0.025(3) 0.001(3) 0.003(2) 0.010(2)
Er2 0.01308(10) 0.01605(10) 0.02111(11) 0.00131(9) 0.00449(8) -0.00042(8)
Se4 0.0263(3) 0.0217(3) 0.0293(3) 0.0042(2) 0.0144(2) -0.0008(2)
Se5 0.0191(3) 0.0192(2) 0.0255(3) -0.0013(2) 0.0113(2) -0.0033(2)
Se6 0.0196(3) 0.0223(3) 0.0277(3) 0.0009(2) 0.0098(2) -0.0025(2)
O4 0.0191(19) 0.029(2) 0.024(2) 0.0005(17) 0.0051(16) 0.0061(16)
O5 0.028(2) 0.0156(18) 0.024(2) 0.0013(15) 0.0030(17) -0.0062(15)
O6 0.0161(18) 0.0234(19) 0.025(2) 0.0053(16) 0.0084(16) -0.0027(15)
F16 0.032(2) 0.048(2) 0.038(2) 0.015(2) 0.0003(17) 0.0074(19)
F17 0.045(3) 0.072(3) 0.025(2) -0.001(2) 0.0002(19) -0.013(2)
F18 0.048(2) 0.047(2) 0.032(2) -0.0173(18) 0.0170(19) -0.012(2)
F19 0.032(2) 0.0312(19) 0.047(2) 0.0003(17) 0.0198(18) 0.0071(16)
F20 0.0230(17) 0.0364(19) 0.0248(18) -0.0007(15) 0.0064(14) 0.0014(15)
F21 0.0196(17) 0.0303(18) 0.033(2) 0.0067(16) 0.0033(15) 0.0023(14)
F22 0.0131(16) 0.037(2) 0.043(2) -0.0041(17) 0.0087(15) -0.0024(14)
F23 0.034(2) 0.0317(18) 0.035(2) 0.0012(17) 0.0197(16) -0.0103(16)
F24 0.036(2) 0.0237(16) 0.0213(17) 0.0047(14) 0.0047(15) 0.0002(15)
F25 0.0176(16) 0.0280(17) 0.038(2) 0.0036(15) 0.0015(15) 0.0014(14)
F26 0.0206(17) 0.046(2) 0.032(2) 0.0026(17) 0.0061(15) 0.0114(16)
F27 0.030(2) 0.076(3) 0.031(2) -0.009(2) -0.0007(17) -0.005(2)
F28 0.063(3) 0.061(3) 0.038(2) -0.019(2) 0.024(2) 0.001(2)
F29 0.050(3) 0.051(3) 0.048(3) 0.004(2) 0.026(2) 0.027(2)
F30 0.0179(17) 0.050(2) 0.038(2) 0.0031(18) 0.0055(16) 0.0134(17)
C31 0.025(3) 0.022(3) 0.026(3) 0.006(2) 0.015(2) -0.003(2)
C32 0.026(3) 0.036(3) 0.029(3) 0.013(3) 0.011(3) 0.003(3)
C33 0.027(3) 0.042(4) 0.018(3) 0.004(3) 0.001(2) -0.012(3)
C34 0.030(3) 0.034(3) 0.025(3) -0.006(3) 0.015(3) -0.007(3)
C35 0.017(2) 0.029(3) 0.032(3) 0.007(2) 0.016(2) 0.000(2)
C36 0.014(2) 0.028(3) 0.023(3) 0.004(2) 0.007(2) -0.001(2)
C37 0.017(2) 0.013(2) 0.023(3) -0.001(2) 0.009(2) -0.0031(19)
C38 0.019(3) 0.022(3) 0.021(3) -0.004(2) 0.006(2) -0.001(2)
C39 0.017(3) 0.026(3) 0.030(3) -0.009(2) 0.011(2) -0.002(2)
C40 0.028(3) 0.022(3) 0.023(3) -0.007(2) 0.018(2) -0.011(2)
C41 0.023(3) 0.018(2) 0.021(3) -0.005(2) 0.004(2) -0.001(2)
C42 0.018(2) 0.017(2) 0.020(3) -0.006(2) 0.003(2) -0.003(2)
C43 0.018(3) 0.025(3) 0.022(3) 0.003(2) 0.008(2) 0.001(2)
C44 0.014(2) 0.032(3) 0.028(3) 0.009(2) 0.009(2) -0.002(2)
C45 0.026(3) 0.040(3) 0.013(3) 0.003(2) 0.004(2) -0.004(3)
C46 0.040(4) 0.038(3) 0.022(3) -0.005(3) 0.015(3) 0.000(3)
C47 0.034(3) 0.031(3) 0.035(3) 0.007(3) 0.021(3) 0.013(3)
C48 0.019(3) 0.033(3) 0.027(3) 0.008(3) 0.010(2) 0.003(2)
C49 0.026(3) 0.025(3) 0.032(3) 0.004(2) 0.012(2) 0.009(2)
C50 0.024(3) 0.052(4) 0.041(4) 0.009(3) 0.010(3) 0.007(3)
C51 0.026(3) 0.063(5) 0.033(4) 0.004(4) 0.000(3) 0.007(3)
C52 0.027(3) 0.036(3) 0.023(3) 0.005(3) 0.001(2) 0.006(3)
C53 0.028(3) 0.028(3) 0.028(3) -0.005(3) 0.010(2) 0.001(2)
C54 0.032(4) 0.040(4) 0.033(4) -0.003(3) -0.001(3) -0.014(3)
C55 0.046(4) 0.039(4) 0.029(3) -0.004(3) 0.013(3) -0.012(3)
C56 0.035(3) 0.022(3) 0.021(3) 0.002(2) 0.003(2) -0.006(2)
C57 0.013(2) 0.026(3) 0.030(3) 0.003(2) 0.008(2) -0.001(2)
C58 0.020(3) 0.033(3) 0.035(3) -0.002(3) 0.007(3) 0.001(2)
C59 0.025(3) 0.022(3) 0.028(3) 0.004(2) 0.008(2) 0.002(2)
C60 0.019(3) 0.019(2) 0.028(3) 0.007(2) 0.007(2) -0.002(2)
Er3 0.01211(10) 0.01712(11) 0.01790(11) -0.00127(9) 0.00304(9) -0.00031(8)
Se7 0.0250(3) 0.0188(2) 0.0209(3) -0.0008(2) 0.0094(2) -0.0001(2)
Se8 0.0223(3) 0.0216(2) 0.0196(3) 0.0023(2) 0.0096(2) 0.0057(2)
Se9 0.0181(3) 0.0276(3) 0.0293(3) -0.0116(2) 0.0083(2) 0.0003(2)
O7 0.0187(19) 0.030(2) 0.0191(19) -0.0010(16) 0.0048(16) -0.0072(16)
O8 0.0147(19) 0.0208(18) 0.042(3) 0.0054(18) 0.0048(18) 0.0037(15)
O9 0.0156(18) 0.0192(17) 0.026(2) -0.0047(16) 0.0031(15) 0.0001(15)
F31 0.0180(17) 0.050(2) 0.037(2) 0.0110(18) 0.0045(15) 0.0063(16)
F32 0.0191(17) 0.054(2) 0.045(2) 0.0089(19) 0.0144(17) -0.0105(17)
F33 0.044(2) 0.037(2) 0.042(2) 0.0144(18) 0.020(2) -0.0011(18)
F34 0.028(2) 0.047(2) 0.049(3) 0.023(2) 0.0047(18) 0.0058(18)
F35 0.0149(16) 0.050(2) 0.041(2) 0.0156(19) -0.0010(15) -0.0112(16)
F36 0.0138(16) 0.039(2) 0.036(2) -0.0087(16) 0.0003(15) 0.0039(14)
F37 0.032(2) 0.047(2) 0.0294(19) -0.0191(18) -0.0006(16) 0.0044(18)
F38 0.038(2) 0.047(2) 0.040(2) -0.0111(19) 0.0197(18) 0.0142(19)
F39 0.0152(16) 0.040(2) 0.047(2) -0.0034(18) 0.0113(16) 0.0033(15)
F40 0.0203(17) 0.0323(19) 0.0283(19) -0.0075(15) 0.0022(14) -0.0018(14)
F41 0.031(2) 0.062(3) 0.051(3) -0.023(2) 0.021(2) -0.025(2)
F42 0.082(4) 0.046(3) 0.092(4) -0.018(3) 0.066(3) -0.034(3)
F43 0.088(4) 0.043(3) 0.067(3) 0.018(2) 0.048(3) 0.006(3)
F44 0.047(3) 0.060(3) 0.048(3) 0.018(2) 0.014(2) 0.012(2)
F45 0.0183(16) 0.0371(19) 0.0351(19) 0.0034(16) 0.0090(14) -0.0037(15)
C61 0.017(2) 0.026(3) 0.021(3) -0.002(2) 0.007(2) 0.000(2)
C62 0.020(3) 0.024(3) 0.025(3) -0.003(2) 0.010(2) 0.003(2)
C63 0.018(3) 0.034(3) 0.026(3) -0.008(3) 0.013(2) -0.008(2)
C64 0.025(3) 0.027(3) 0.026(3) 0.003(2) 0.011(2) -0.003(2)
C65 0.023(3) 0.027(3) 0.032(3) 0.006(3) 0.002(2) 0.004(2)
C66 0.017(3) 0.027(3) 0.027(3) 0.000(2) 0.007(2) -0.006(2)
C67 0.016(2) 0.017(2) 0.019(3) 0.000(2) 0.006(2) 0.0015(19)
C68 0.013(2) 0.023(2) 0.021(3) 0.001(2) 0.002(2) 0.001(2)
C69 0.023(3) 0.027(3) 0.021(3) -0.001(2) 0.006(2) 0.000(2)
C70 0.026(3) 0.024(3) 0.026(3) 0.004(2) 0.013(2) 0.008(2)
C71 0.015(2) 0.025(3) 0.029(3) 0.004(2) 0.007(2) 0.006(2)
C72 0.018(3) 0.019(2) 0.021(3) 0.005(2) 0.003(2) 0.000(2)
C73 0.028(3) 0.025(3) 0.030(3) -0.013(2) 0.020(3) -0.007(2)
C74 0.036(4) 0.039(4) 0.043(4) -0.021(3) 0.028(3) -0.013(3)
C75 0.048(4) 0.035(4) 0.059(5) -0.015(3) 0.039(4) -0.015(3)
C76 0.074(6) 0.030(3) 0.047(4) 0.005(3) 0.048(4) 0.006(4)
C77 0.038(4) 0.034(3) 0.038(4) 0.001(3) 0.019(3) 0.003(3)
C78 0.026(3) 0.023(3) 0.036(3) -0.002(2) 0.019(3) -0.003(2)
C79 0.026(3) 0.041(3) 0.019(3) -0.003(2) 0.006(2) -0.010(3)
C80 0.022(3) 0.029(3) 0.020(3) -0.001(2) 0.001(2) -0.005(2)
C81 0.021(3) 0.030(3) 0.028(3) -0.001(3) 0.008(2) -0.010(2)
C82 0.021(3) 0.043(3) 0.021(3) -0.001(3) 0.012(2) -0.012(3)
C83 0.024(3) 0.019(3) 0.043(4) 0.004(3) 0.002(3) 0.004(2)
C84 0.033(4) 0.027(3) 0.065(5) 0.007(3) 0.011(4) 0.011(3)
C85 0.025(3) 0.037(4) 0.056(5) 0.005(3) 0.010(3) 0.012(3)
C86 0.021(3) 0.036(4) 0.045(4) 0.003(3) 0.001(3) 0.010(3)
C87 0.013(2) 0.044(4) 0.036(3) -0.008(3) 0.004(2) 0.007(2)
C88 0.027(3) 0.054(4) 0.037(4) -0.006(3) 0.000(3) 0.014(3)
C89 0.018(3) 0.041(3) 0.028(3) -0.005(3) 0.004(2) -0.009(3)
C90 0.026(3) 0.017(2) 0.026(3) -0.007(2) 0.008(2) -0.005(2)
Er4 0.01598(11) 0.01706(10) 0.02041(11) 0.00112(9) 0.00661(9) 0.00099(9)
Se10 0.0235(3) 0.0201(2) 0.0242(3) 0.0005(2) 0.0120(2) -0.0005(2)
Se11 0.0262(3) 0.0182(2) 0.0224(3) 0.0005(2) 0.0111(2) -0.0021(2)
Se12 0.0252(3) 0.0278(3) 0.0310(3) 0.0100(3) 0.0145(3) 0.0023(2)
O10 0.0156(18) 0.0205(18) 0.027(2) 0.0023(16) 0.0023(16) 0.0002(15)
O11 0.0163(19) 0.029(2) 0.043(3) -0.0098(19) 0.0072(18) 0.0010(17)
O12 0.0184(18) 0.0217(18) 0.0197(19) 0.0040(15) 0.0081(15) 0.0031(15)
F46 0.0269(19) 0.047(2) 0.032(2) -0.0071(17) -0.0007(16) 0.0098(17)
F47 0.044(2) 0.057(3) 0.040(2) -0.024(2) 0.006(2) -0.007(2)
F48 0.062(3) 0.033(2) 0.064(3) -0.012(2) 0.042(3) 0.003(2)
F49 0.035(2) 0.041(2) 0.066(3) 0.004(2) 0.023(2) 0.0149(19)
F50 0.0173(17) 0.043(2) 0.048(2) -0.0037(19) 0.0060(17) -0.0030(16)
F51 0.0238(18) 0.0344(19) 0.036(2) 0.0084(17) 0.0036(16) -0.0002(15)
F52 0.052(3) 0.039(2) 0.032(2) 0.0115(18) 0.0098(18) -0.0085(19)
F53 0.052(3) 0.048(2) 0.043(2) 0.000(2) 0.030(2) -0.018(2)
F54 0.0237(19) 0.042(2) 0.054(3) -0.008(2) 0.0178(18) -0.0094(17)
F55 0.031(2) 0.032(2) 0.037(2) 0.0009(17) 0.0038(17) -0.0047(16)
F56 0.049(3) 0.058(3) 0.045(3) 0.019(2) 0.027(2) 0.029(2)
F57 0.090(4) 0.040(2) 0.063(3) 0.019(2) 0.056(3) 0.030(2)
F58 0.094(4) 0.038(2) 0.060(3) -0.009(2) 0.051(3) -0.016(3)
F59 0.048(3) 0.051(3) 0.045(3) -0.007(2) 0.016(2) -0.016(2)
F60 0.029(2) 0.034(2) 0.043(2) 0.0027(17) 0.0133(17) 0.0042(16)
C91 0.024(3) 0.018(2) 0.023(3) 0.004(2) 0.017(2) 0.000(2)
C92 0.022(3) 0.028(3) 0.026(3) -0.003(2) 0.011(2) 0.003(2)
C93 0.029(3) 0.038(3) 0.026(3) -0.008(3) 0.012(2) -0.005(3)
C94 0.040(4) 0.026(3) 0.040(4) -0.009(3) 0.030(3) -0.002(3)
C95 0.026(3) 0.030(3) 0.051(4) 0.000(3) 0.025(3) 0.007(3)
C96 0.021(3) 0.028(3) 0.036(3) 0.005(3) 0.017(3) 0.001(2)
C97 0.026(3) 0.018(2) 0.021(3) -0.002(2) 0.010(2) -0.003(2)
C98 0.028(3) 0.022(3) 0.022(3) -0.003(2) 0.009(2) -0.006(2)
C99 0.036(3) 0.021(3) 0.024(3) 0.000(2) 0.010(3) -0.007(2)
C100 0.046(4) 0.024(3) 0.030(3) -0.004(2) 0.023(3) -0.011(3)
C101 0.024(3) 0.028(3) 0.035(3) -0.007(3) 0.016(3) -0.007(2)
C102 0.022(3) 0.020(2) 0.032(3) -0.003(2) 0.009(2) -0.002(2)
C103 0.038(3) 0.028(3) 0.035(3) 0.018(3) 0.023(3) 0.004(3)
C104 0.045(4) 0.039(4) 0.033(4) 0.012(3) 0.029(3) 0.015(3)
C105 0.061(5) 0.030(3) 0.039(4) 0.014(3) 0.040(4) 0.012(3)
C106 0.073(6) 0.022(3) 0.040(4) -0.002(3) 0.040(4) -0.009(3)
C107 0.046(4) 0.034(3) 0.036(4) 0.005(3) 0.024(3) -0.003(3)
C108 0.033(3) 0.026(3) 0.036(3) 0.006(3) 0.019(3) 0.002(3)
C109 0.019(3) 0.027(3) 0.044(4) 0.006(3) 0.004(3) -0.005(2)
C110 0.019(3) 0.040(4) 0.044(4) 0.012(3) 0.007(3) 0.001(3)
C111 0.023(3) 0.042(4) 0.038(3) 0.013(3) 0.003(3) 0.015(3)
C112 0.020(3) 0.023(3) 0.038(3) 0.005(3) 0.007(2) 0.004(2)
C113 0.026(3) 0.031(4) 0.096(7) -0.027(4) 0.015(4) 0.002(3)
C114 0.035(5) 0.036(5) 0.256(18) -0.030(8) 0.017(8) 0.004(4)
C115 0.033(4) 0.036(4) 0.108(8) -0.001(5) 0.013(5) -0.013(3)
C116 0.021(3) 0.035(4) 0.066(5) -0.002(4) 0.000(3) -0.002(3)
C117 0.025(3) 0.027(3) 0.023(3) 0.004(2) 0.010(2) 0.007(2)
C118 0.024(3) 0.033(3) 0.019(3) 0.002(2) 0.002(2) 0.008(2)
C119 0.024(3) 0.026(3) 0.033(3) -0.001(3) 0.007(3) 0.005(2)
C120 0.016(3) 0.033(3) 0.026(3) -0.001(2) 0.007(2) 0.005(2)

loop_
_atom_type_symbol
_atom_type_description
_atom_type_scat_dispersion_real
_atom_type_scat_dispersion_imag
_atom_type_scat_source
C C 0.0033 0.0016 'International Tables Vol C Tables 4.2.6.8 and 6.1.1.4'
H H 0.0000 0.0000 'International Tables Vol C Tables 4.2.6.8 and 6.1.1.4'
O O 0.0106 0.0060 'International Tables Vol C Tables 4.2.6.8 and 6.1.1.4'
F F 0.0171 0.0103 'International Tables Vol C Tables 4.2.6.8 and 6.1.1.4'
Se Se -0.0929 2.2259 'International Tables Vol C Tables 4.2.6.8 and 6.1.1.4'
Er Er -0.2586 4.9576 'International Tables Vol C Tables 4.2.6.8 and 6.1.1.4'

loop_
_geom_angle_atom_site_label_1
_geom_angle_atom_site_label_2
_geom_angle_atom_site_label_3
_geom_angle
_geom_angle_site_symmetry_1
_geom_angle_site_symmetry_3
_geom_angle_publ_flag
O3 Er1 O1 172.89(15) . . ?
O3 Er1 O2 85.39(14) . . ?
O1 Er1 O2 87.66(16) . . ?
O3 Er1 Se2 90.59(10) . . ?
O1 Er1 Se2 96.52(12) . . ?
O2 Er1 Se2 167.16(11) . . ?
O3 Er1 Se1 91.02(10) . . ?
O1 Er1 Se1 89.27(12) . . ?
O2 Er1 Se1 79.98(11) . . ?
Se2 Er1 Se1 87.916(19) . . ?
O3 Er1 Se3 96.14(10) . . ?
O1 Er1 Se3 83.68(12) . . ?
O2 Er1 Se3 101.04(11) . . ?
Se2 Er1 Se3 91.511(19) . . ?
Se1 Er1 Se3 172.82(2) . . ?
C1 Se1 Er1 105.55(17) . . ?
C7 Se2 Er1 99.30(16) . . ?
C13 Se3 Er1 101.51(17) . . ?
C19 O1 C22 107.9(5) . . ?
C19 O1 Er1 122.4(4) . . ?
C22 O1 Er1 128.6(4) . . ?
C26 O2 C23 108.0(5) . . ?
C26 O2 Er1 122.2(4) . . ?
C23 O2 Er1 127.4(4) . . ?
C30 O3 C27 105.7(4) . . ?
C30 O3 Er1 131.5(3) . . ?
C27 O3 Er1 119.0(3) . . ?
C2 C1 C6 116.2(6) . . ?
C2 C1 Se1 122.8(5) . . ?
C6 C1 Se1 121.0(5) . . ?
F1 C2 C1 120.0(6) . . ?
F1 C2 C3 117.5(6) . . ?
C1 C2 C3 122.5(7) . . ?
F2 C3 C4 121.3(7) . . ?
F2 C3 C2 119.6(7) . . ?
C4 C3 C2 119.1(6) . . ?
C3 C4 F3 120.0(7) . . ?
C3 C4 C5 121.1(7) . . ?
F3 C4 C5 118.9(7) . . ?
F4 C5 C6 122.2(6) . . ?
F4 C5 C4 119.2(6) . . ?
C6 C5 C4 118.6(7) . . ?
F5 C6 C5 116.3(6) . . ?
F5 C6 C1 121.2(6) . . ?
C5 C6 C1 122.5(6) . . ?
C8 C7 C12 116.6(5) . . ?
C8 C7 Se2 121.2(4) . . ?
C12 C7 Se2 122.1(4) . . ?
F6 C8 C9 117.6(5) . . ?
F6 C8 C7 120.2(5) . . ?
C9 C8 C7 122.2(6) . . ?
C10 C9 F7 119.0(6) . . ?
C10 C9 C8 120.6(6) . . ?
F7 C9 C8 120.4(6) . . ?
F8 C10 C9 121.0(6) . . ?
F8 C10 C11 119.4(6) . . ?
C9 C10 C11 119.6(6) . . ?
F9 C11 C12 121.7(6) . . ?
F9 C11 C10 119.3(6) . . ?
C12 C11 C10 119.0(6) . . ?
F10 C12 C7 121.1(5) . . ?
F10 C12 C11 116.7(5) . . ?
C7 C12 C11 122.2(6) . . ?
C18 C13 C14 114.2(6) . . ?
C18 C13 Se3 122.3(5) . . ?
C14 C13 Se3 123.5(5) . . ?
F11 C14 C15 117.5(6) . . ?
F11 C14 C13 119.2(6) . . ?
C15 C14 C13 123.3(6) . . ?
F12 C15 C14 120.6(6) . . ?
F12 C15 C16 119.5(6) . . ?
C14 C15 C16 119.9(6) . . ?
F13 C16 C15 120.8(7) . . ?
F13 C16 C17 119.7(7) . . ?
C15 C16 C17 119.4(6) . . ?
F14 C17 C18 121.2(6) . . ?
F14 C17 C16 119.5(6) . . ?
C18 C17 C16 119.2(6) . . ?
F15 C18 C17 118.6(6) . . ?
F15 C18 C13 117.5(6) . . ?
C17 C18 C13 123.9(6) . . ?
O1 C19 C20 105.4(5) . . ?
O1 C19 H1A 110.7 . . ?
C20 C19 H1A 110.7 . . ?
O1 C19 H2B 110.7 . . ?
C20 C19 H2B 110.7 . . ?
H1A C19 H2B 108.8 . . ?
C21 C20 C19 102.1(6) . . ?
C21 C20 H3A 111.3 . . ?
C19 C20 H3A 111.3 . . ?
C21 C20 H4B 111.3 . . ?
C19 C20 H4B 111.3 . . ?
H3A C20 H4B 109.2 . . ?
C22 C21 C20 104.1(7) . . ?
C22 C21 H5A 110.9 . . ?
C20 C21 H5A 110.9 . . ?
C22 C21 H6B 110.9 . . ?
C20 C21 H6B 110.9 . . ?
H5A C21 H6B 109.0 . . ?
C21 C22 O1 104.4(6) . . ?
C21 C22 H7A 110.9 . . ?
O1 C22 H7A 110.9 . . ?
C21 C22 H8B 110.9 . . ?
O1 C22 H8B 110.9 . . ?
H7A C22 H8B 108.9 . . ?
O2 C23 C24 105.5(6) . . ?
O2 C23 H9A 110.6 . . ?
C24 C23 H9A 110.6 . . ?
O2 C23 H10B 110.6 . . ?
C24 C23 H10B 110.6 . . ?
H9A C23 H10B 108.8 . . ?
C23 C24 C25 100.9(6) . . ?
C23 C24 H11A 111.6 . . ?
C25 C24 H11A 111.6 . . ?
C23 C24 H12B 111.6 . . ?
C25 C24 H12B 111.6 . . ?
H11A C24 H12B 109.4 . . ?
C26 C25 C24 102.1(6) . . ?
C26 C25 H13A 111.3 . . ?
C24 C25 H13A 111.3 . . ?
C26 C25 H14B 111.3 . . ?
C24 C25 H14B 111.3 . . ?
H13A C25 H14B 109.2 . . ?
O2 C26 C25 105.5(5) . . ?
O2 C26 H15A 110.6 . . ?
C25 C26 H15A 110.6 . . ?
O2 C26 H16B 110.6 . . ?
C25 C26 H16B 110.6 . . ?
H15A C26 H16B 108.8 . . ?
O3 C27 C28 102.8(5) . . ?
O3 C27 H17A 111.2 . . ?
C28 C27 H17A 111.2 . . ?
O3 C27 H18B 111.2 . . ?
C28 C27 H18B 111.2 . . ?
H17A C27 H18B 109.1 . . ?
C27 C28 C29 101.6(5) . . ?
C27 C28 H19A 111.5 . . ?
C29 C28 H19A 111.5 . . ?
C27 C28 H20B 111.5 . . ?
C29 C28 H20B 111.5 . . ?
H19A C28 H20B 109.3 . . ?
C30 C29 C28 104.9(5) . . ?
C30 C29 H21A 110.8 . . ?
C28 C29 H21A 110.8 . . ?
C30 C29 H22B 110.8 . . ?
C28 C29 H22B 110.8 . . ?
H21A C29 H22B 108.8 . . ?
O3 C30 C29 106.4(5) . . ?
O3 C30 H23A 110.5 . . ?
C29 C30 H23A 110.5 . . ?
O3 C30 H24B 110.5 . . ?
C29 C30 H24B 110.5 . . ?
H23A C30 H24B 108.6 . . ?
O6 Er2 O4 165.27(14) . . ?
O6 Er2 O5 82.62(14) . . ?
O4 Er2 O5 82.67(14) . . ?
O6 Er2 Se5 94.40(10) . . ?
O4 Er2 Se5 100.22(10) . . ?
O5 Er2 Se5 170.61(11) . . ?
O6 Er2 Se6 95.72(10) . . ?
O4 Er2 Se6 86.76(10) . . ?
O5 Er2 Se6 101.71(10) . . ?
Se5 Er2 Se6 87.417(18) . . ?
O6 Er2 Se4 93.49(10) . . ?
O4 Er2 Se4 85.72(10) . . ?
O5 Er2 Se4 84.91(10) . . ?
Se5 Er2 Se4 86.397(19) . . ?
Se6 Er2 Se4 169.27(2) . . ?
C31 Se4 Er2 103.65(16) . . ?
C37 Se5 Er2 104.71(16) . . ?
C43 Se6 Er2 104.13(17) . . ?
C49 O4 C52 107.3(4) . . ?
C49 O4 Er2 125.3(3) . . ?
C52 O4 Er2 123.1(3) . . ?
C53 O5 C56 104.8(4) . . ?
C53 O5 Er2 131.7(3) . . ?
C56 O5 Er2 122.9(3) . . ?
C60 O6 C57 106.3(4) . . ?
C60 O6 Er2 121.1(3) . . ?
C57 O6 Er2 128.5(3) . . ?
C36 C31 C32 116.3(6) . . ?
C36 C31 Se4 121.7(5) . . ?
C32 C31 Se4 122.1(5) . . ?
F16 C32 C33 117.6(6) . . ?
F16 C32 C31 120.6(6) . . ?
C33 C32 C31 121.8(6) . . ?
C34 C33 F17 119.5(6) . . ?
C34 C33 C32 120.3(6) . . ?
F17 C33 C32 120.2(6) . . ?
F18 C34 C33 120.3(6) . . ?
F18 C34 C35 119.4(6) . . ?
C33 C34 C35 120.2(6) . . ?
F19 C35 C34 119.6(6) . . ?
F19 C35 C36 121.1(6) . . ?
C34 C35 C36 119.3(5) . . ?
F20 C36 C31 120.4(5) . . ?
F20 C36 C35 117.4(5) . . ?
C31 C36 C35 122.1(5) . . ?
C42 C37 C38 115.2(5) . . ?
C42 C37 Se5 123.0(4) . . ?
C38 C37 Se5 121.7(4) . . ?
F21 C38 C39 117.8(5) . . ?
F21 C38 C37 119.4(5) . . ?
C39 C38 C37 122.8(5) . . ?
F22 C39 C40 120.5(5) . . ?
F22 C39 C38 120.2(5) . . ?
C40 C39 C38 119.4(5) . . ?
F23 C40 C39 119.5(5) . . ?
F23 C40 C41 120.3(5) . . ?
C39 C40 C41 120.2(5) . . ?
F24 C41 C42 121.3(5) . . ?
F24 C41 C40 119.3(5) . . ?
C42 C41 C40 119.4(5) . . ?
F25 C42 C41 116.8(5) . . ?
F25 C42 C37 120.1(5) . . ?
C41 C42 C37 123.1(5) . . ?
C48 C43 C44 115.0(6) . . ?
C48 C43 Se6 123.1(5) . . ?
C44 C43 Se6 121.8(4) . . ?
F26 C44 C45 118.2(5) . . ?
F26 C44 C43 119.6(5) . . ?
C45 C44 C43 122.2(6) . . ?
F27 C45 C46 119.8(6) . . ?
F27 C45 C44 119.3(6) . . ?
C46 C45 C44 120.9(6) . . ?
F28 C46 C45 121.2(6) . . ?
F28 C46 C47 119.7(6) . . ?
C45 C46 C47 119.2(6) . . ?
F29 C47 C48 120.3(6) . . ?
F29 C47 C46 120.4(6) . . ?
C48 C47 C46 119.3(6) . . ?
F30 C48 C43 119.8(6) . . ?
F30 C48 C47 116.8(5) . . ?
C43 C48 C47 123.4(6) . . ?
O4 C49 C50 103.5(5) . . ?
O4 C49 H25A 111.1 . . ?
C50 C49 H25A 111.1 . . ?
O4 C49 H26B 111.1 . . ?
C50 C49 H26B 111.1 . . ?
H25A C49 H26B 109.0 . . ?
C49 C50 C51 102.0(5) . . ?
C49 C50 H27A 111.4 . . ?
C51 C50 H27A 111.4 . . ?
C49 C50 H28B 111.4 . . ?
C51 C50 H28B 111.4 . . ?
H27A C50 H28B 109.2 . . ?
C50 C51 C52 104.5(5) . . ?
C50 C51 H29A 110.8 . . ?
C52 C51 H29A 110.8 . . ?
C50 C51 H30B 110.8 . . ?
C52 C51 H30B 110.8 . . ?
H29A C51 H30B 108.9 . . ?
O4 C52 C51 105.8(5) . . ?
O4 C52 H31A 110.6 . . ?
C51 C52 H31A 110.6 . . ?
O4 C52 H32B 110.6 . . ?
C51 C52 H32B 110.6 . . ?
H31A C52 H32B 108.7 . . ?
O5 C53 C54 104.7(5) . . ?
O5 C53 H33A 110.8 . . ?
C54 C53 H33A 110.8 . . ?
O5 C53 H34B 110.8 . . ?
C54 C53 H34B 110.8 . . ?
H33A C53 H34B 108.9 . . ?
C55 C54 C53 106.4(5) . . ?
C55 C54 H35A 110.5 . . ?
C53 C54 H35A 110.5 . . ?
C55 C54 H36B 110.5 . . ?
C53 C54 H36B 110.5 . . ?
H35A C54 H36B 108.6 . . ?
C56 C55 C54 104.3(5) . . ?
C56 C55 H37A 110.9 . . ?
C54 C55 H37A 110.9 . . ?
C56 C55 H38B 110.9 . . ?
C54 C55 H38B 110.9 . . ?
H37A C55 H38B 108.9 . . ?
O5 C56 C55 103.4(5) . . ?
O5 C56 H39A 111.1 . . ?
C55 C56 H39A 111.1 . . ?
O5 C56 H40B 111.1 . . ?
C55 C56 H40B 111.1 . . ?
H39A C56 H40B 109.1 . . ?
O6 C57 C58 105.8(4) . . ?
O6 C57 H41A 110.6 . . ?
C58 C57 H41A 110.6 . . ?
O6 C57 H42B 110.6 . . ?
C58 C57 H42B 110.6 . . ?
H41A C57 H42B 108.7 . . ?
C59 C58 C57 104.5(5) . . ?
C59 C58 H43A 110.9 . . ?
C57 C58 H43A 110.9 . . ?
C59 C58 H44B 110.9 . . ?
C57 C58 H44B 110.9 . . ?
H43A C58 H44B 108.9 . . ?
C60 C59 C58 101.6(5) . . ?
C60 C59 H45A 111.4 . . ?
C58 C59 H45A 111.4 . . ?
C60 C59 H46B 111.4 . . ?
C58 C59 H46B 111.4 . . ?
H45A C59 H46B 109.3 . . ?
O6 C60 C59 103.2(4) . . ?
O6 C60 H47A 111.1 . . ?
C59 C60 H47A 111.1 . . ?
O6 C60 H48B 111.1 . . ?
C59 C60 H48B 111.1 . . ?
H47A C60 H48B 109.1 . . ?
O7 Er3 O9 175.50(14) . . ?
O7 Er3 O8 85.91(14) . . ?
O9 Er3 O8 90.56(14) . . ?
O7 Er3 Se8 91.06(10) . . ?
O9 Er3 Se8 93.01(10) . . ?
O8 Er3 Se8 166.48(11) . . ?
O7 Er3 Se9 89.13(10) . . ?
O9 Er3 Se9 92.86(10) . . ?
O8 Er3 Se9 77.74(11) . . ?
Se8 Er3 Se9 89.05(2) . . ?
O7 Er3 Se7 89.43(10) . . ?
O9 Er3 Se7 88.24(10) . . ?
O8 Er3 Se7 97.20(11) . . ?
Se8 Er3 Se7 95.939(18) . . ?
Se9 Er3 Se7 174.83(2) . . ?
C61 Se7 Er3 102.30(17) . . ?
C67 Se8 Er3 99.03(16) . . ?
C73 Se9 Er3 103.37(17) . . ?
C79 O7 C82 108.3(4) . . ?
C79 O7 Er3 129.1(3) . . ?
C82 O7 Er3 122.1(3) . . ?
C83 O8 C86 108.1(4) . . ?
C83 O8 Er3 125.9(3) . . ?
C86 O8 Er3 124.6(4) . . ?
C87 O9 C90 104.8(4) . . ?
C87 O9 Er3 124.5(3) . . ?
C90 O9 Er3 129.2(3) . . ?
C66 C61 C62 115.5(5) . . ?
C66 C61 Se7 123.9(4) . . ?
C62 C61 Se7 120.5(4) . . ?
F31 C62 C63 117.0(5) . . ?
F31 C62 C61 120.4(5) . . ?
C63 C62 C61 122.5(5) . . ?
F32 C63 C64 119.2(6) . . ?
F32 C63 C62 121.2(6) . . ?
C64 C63 C62 119.6(5) . . ?
F33 C64 C63 120.3(5) . . ?
F33 C64 C65 119.9(6) . . ?
C63 C64 C65 119.8(5) . . ?
F34 C65 C64 120.2(5) . . ?
F34 C65 C66 120.8(5) . . ?
C64 C65 C66 119.0(5) . . ?
F35 C66 C61 120.4(5) . . ?
F35 C66 C65 116.1(5) . . ?
C61 C66 C65 123.5(5) . . ?
C72 C67 C68 116.0(5) . . ?
C72 C67 Se8 121.7(4) . . ?
C68 C67 Se8 122.2(4) . . ?
F36 C68 C69 118.1(5) . . ?
F36 C68 C67 120.0(5) . . ?
C69 C68 C67 122.0(5) . . ?
F37 C69 C68 121.3(5) . . ?
F37 C69 C70 118.5(5) . . ?
C68 C69 C70 120.2(5) . . ?
F38 C70 C71 121.1(5) . . ?
F38 C70 C69 120.2(6) . . ?
C71 C70 C69 118.7(5) . . ?
F39 C71 C72 121.8(5) . . ?
F39 C71 C70 118.3(5) . . ?
C72 C71 C70 119.9(5) . . ?
F40 C72 C71 117.2(5) . . ?
F40 C72 C67 119.5(5) . . ?
C71 C72 C67 123.3(5) . . ?
C78 C73 C74 115.0(6) . . ?
C78 C73 Se9 122.8(4) . . ?
C74 C73 Se9 122.2(5) . . ?
F41 C74 C75 118.0(6) . . ?
F41 C74 C73 118.7(7) . . ?
C75 C74 C73 123.3(7) . . ?
C74 C75 F42 122.6(8) . . ?
C74 C75 C76 120.7(7) . . ?
F42 C75 C76 116.7(7) . . ?
F43 C76 C75 122.4(7) . . ?
F43 C76 C77 119.3(8) . . ?
C75 C76 C77 118.4(7) . . ?
F44 C77 C78 120.8(6) . . ?
F44 C77 C76 119.1(7) . . ?
C78 C77 C76 120.0(7) . . ?
F45 C78 C77 117.6(6) . . ?
F45 C78 C73 119.9(5) . . ?
C77 C78 C73 122.5(6) . . ?
O7 C79 C80 104.7(5) . . ?
O7 C79 H49A 110.8 . . ?
C80 C79 H49A 110.8 . . ?
O7 C79 H50B 110.8 . . ?
C80 C79 H50B 110.8 . . ?
H49A C79 H50B 108.9 . . ?
C79 C80 C81 101.8(5) . . ?
C79 C80 H51A 111.4 . . ?
C81 C80 H51A 111.4 . . ?
C79 C80 H52B 111.4 . . ?
C81 C80 H52B 111.4 . . ?
H51A C80 H52B 109.3 . . ?
C80 C81 C82 102.7(5) . . ?
C80 C81 H53A 111.2 . . ?
C82 C81 H53A 111.2 . . ?
C80 C81 H54B 111.2 . . ?
C82 C81 H54B 111.2 . . ?
H53A C81 H54B 109.1 . . ?
O7 C82 C81 105.1(4) . . ?
O7 C82 H55A 110.7 . . ?
C81 C82 H55A 110.7 . . ?
O7 C82 H56B 110.7 . . ?
C81 C82 H56B 110.7 . . ?
H55A C82 H56B 108.8 . . ?
O8 C83 C84 105.6(5) . . ?
O8 C83 H57A 110.6 . . ?
C84 C83 H57A 110.6 . . ?
O8 C83 H58B 110.6 . . ?
C84 C83 H58B 110.6 . . ?
H57A C83 H58B 108.8 . . ?
C83 C84 C85 102.1(6) . . ?
C83 C84 H59A 111.3 . . ?
C85 C84 H59A 111.3 . . ?
C83 C84 H60B 111.3 . . ?
C85 C84 H60B 111.3 . . ?
H59A C84 H60B 109.2 . . ?
C86 C85 C84 103.2(6) . . ?
C86 C85 H61A 111.1 . . ?
C84 C85 H61A 111.1 . . ?
C86 C85 H62B 111.1 . . ?
C84 C85 H62B 111.1 . . ?
H61A C85 H62B 109.1 . . ?
O8 C86 C85 104.4(5) . . ?
O8 C86 H63A 110.9 . . ?
C85 C86 H63A 110.9 . . ?
O8 C86 H64B 110.9 . . ?
C85 C86 H64B 110.9 . . ?
H63A C86 H64B 108.9 . . ?
O9 C87 C88 103.7(5) . . ?
O9 C87 H65A 111.0 . . ?
C88 C87 H65A 111.0 . . ?
O9 C87 H66B 111.0 . . ?
C88 C87 H66B 111.0 . . ?
H65A C87 H66B 109.0 . . ?
C87 C88 C89 103.8(5) . . ?
C87 C88 H67A 111.0 . . ?
C89 C88 H67A 111.0 . . ?
C87 C88 H68B 111.0 . . ?
C89 C88 H68B 111.0 . . ?
H67A C88 H68B 109.0 . . ?
C90 C89 C88 104.9(5) . . ?
C90 C89 H69A 110.8 . . ?
C88 C89 H69A 110.8 . . ?
C90 C89 H70B 110.8 . . ?
C88 C89 H70B 110.8 . . ?
H69A C89 H70B 108.8 . . ?
O9 C90 C89 106.6(4) . . ?
O9 C90 H71A 110.4 . . ?
C89 C90 H71A 110.4 . . ?
O9 C90 H72B 110.4 . . ?
C89 C90 H72B 110.4 . . ?
H71A C90 H72B 108.6 . . ?
O12 Er4 O10 176.04(14) . . ?
O12 Er4 O11 82.62(14) . . ?
O10 Er4 O11 94.91(14) . . ?
O12 Er4 Se11 90.76(10) . . ?
O10 Er4 Se11 92.34(10) . . ?
O11 Er4 Se11 165.42(10) . . ?
O12 Er4 Se12 90.97(10) . . ?
O10 Er4 Se12 91.54(10) . . ?
O11 Er4 Se12 77.97(11) . . ?
Se11 Er4 Se12 89.22(2) . . ?
O12 Er4 Se10 89.74(10) . . ?
O10 Er4 Se10 87.49(10) . . ?
O11 Er4 Se10 96.95(11) . . ?
Se11 Er4 Se10 95.989(19) . . ?
Se12 Er4 Se10 174.73(2) . . ?
C91 Se10 Er4 98.48(15) . . ?
C97 Se11 Er4 97.21(16) . . ?
C103 Se12 Er4 100.23(17) . . ?
C112 O10 C109 108.3(4) . . ?
C112 O10 Er4 128.8(3) . . ?
C109 O10 Er4 121.0(3) . . ?
C113 O11 C116 106.8(5) . . ?
C113 O11 Er4 124.5(4) . . ?
C116 O11 Er4 126.0(4) . . ?
C117 O12 C120 108.2(4) . . ?
C117 O12 Er4 128.2(3) . . ?
C120 O12 Er4 123.1(3) . . ?
C92 C91 C96 114.9(5) . . ?
C92 C91 Se10 123.5(4) . . ?
C96 C91 Se10 121.5(5) . . ?
F46 C92 C93 117.5(5) . . ?
F46 C92 C91 119.3(5) . . ?
C93 C92 C91 123.2(5) . . ?
F47 C93 C92 120.6(6) . . ?
F47 C93 C94 120.0(6) . . ?
C92 C93 C94 119.4(6) . . ?
F48 C94 C95 121.4(6) . . ?
F48 C94 C93 119.1(6) . . ?
C95 C94 C93 119.5(6) . . ?
C94 C95 F49 120.1(6) . . ?
C94 C95 C96 121.1(6) . . ?
F49 C95 C96 118.9(6) . . ?
F50 C96 C95 118.1(6) . . ?
F50 C96 C91 119.9(5) . . ?
C95 C96 C91 121.9(6) . . ?
C98 C97 C102 116.1(5) . . ?
C98 C97 Se11 123.4(4) . . ?
C102 C97 Se11 120.5(4) . . ?
C99 C98 F51 117.6(5) . . ?
C99 C98 C97 122.8(6) . . ?
F51 C98 C97 119.6(5) . . ?
C98 C99 F52 120.5(6) . . ?
C98 C99 C100 120.6(6) . . ?
F52 C99 C100 118.9(5) . . ?
F53 C100 C99 121.4(6) . . ?
F53 C100 C101 120.2(6) . . ?
C99 C100 C101 118.5(5) . . ?
F54 C101 C100 119.6(5) . . ?
F54 C101 C102 119.8(6) . . ?
C100 C101 C102 120.6(6) . . ?
F55 C102 C101 118.1(5) . . ?
F55 C102 C97 120.5(5) . . ?
C101 C102 C97 121.4(6) . . ?
C108 C103 C104 115.6(7) . . ?
C108 C103 Se12 122.9(5) . . ?
C104 C103 Se12 121.4(5) . . ?
F56 C104 C105 117.7(6) . . ?
F56 C104 C103 119.8(6) . . ?
C105 C104 C103 122.5(7) . . ?
F57 C105 C106 119.2(7) . . ?
F57 C105 C104 120.8(7) . . ?
C106 C105 C104 120.0(6) . . ?
F58 C106 C105 121.9(7) . . ?
F58 C106 C107 119.1(8) . . ?
C105 C106 C107 118.9(7) . . ?
F59 C107 C108 120.3(6) . . ?
F59 C107 C106 119.5(7) . . ?
C108 C107 C106 120.2(7) . . ?
F60 C108 C107 117.5(6) . . ?
F60 C108 C103 119.8(6) . . ?
C107 C108 C103 122.7(6) . . ?
O10 C109 C110 104.0(5) . . ?
O10 C109 H73A 111.0 . . ?
C110 C109 H73A 111.0 . . ?
O10 C109 H74B 111.0 . . ?
C110 C109 H74B 111.0 . . ?
H73A C109 H74B 109.0 . . ?
C111 C110 C109 102.4(5) . . ?
C111 C110 H75A 111.3 . . ?
C109 C110 H75A 111.3 . . ?
C111 C110 H76B 111.3 . . ?
C109 C110 H76B 111.3 . . ?
H75A C110 H76B 109.2 . . ?
C110 C111 C112 101.8(5) . . ?
C110 C111 H77C 111.4 . . ?
C112 C111 H77C 111.4 . . ?
C110 C111 H78D 111.4 . . ?
C112 C111 H78D 111.4 . . ?
H77C C111 H78D 109.3 . . ?
O10 C112 C111 105.8(5) . . ?
O10 C112 H79E 110.6 . . ?
C111 C112 H79E 110.6 . . ?
O10 C112 H80F 110.6 . . ?
C111 C112 H80F 110.6 . . ?
H79E C112 H80F 108.7 . . ?
C114 C113 O11 109.1(6) . . ?
C114 C113 H81G 109.9 . . ?
O11 C113 H81G 109.9 . . ?
C114 C113 H82H 109.9 . . ?
O11 C113 H82H 109.9 . . ?
H81G C113 H82H 108.3 . . ?
C113 C114 C115 107.5(7) . . ?
C113 C114 H83I 110.2 . . ?
C115 C114 H83I 110.2 . . ?
C113 C114 H84J 110.2 . . ?
C115 C114 H84J 110.2 . . ?
H83I C114 H84J 108.5 . . ?
C116 C115 C114 103.4(7) . . ?
C116 C115 H85K 111.1 . . ?
C114 C115 H85K 111.1 . . ?
C116 C115 H86L 111.1 . . ?
C114 C115 H86L 111.1 . . ?
H85K C115 H86L 109.1 . . ?
O11 C116 C115 105.7(6) . . ?
O11 C116 H87M 110.6 . . ?
C115 C116 H87M 110.6 . . ?
O11 C116 H88N 110.6 . . ?
C115 C116 H88N 110.6 . . ?
H87M C116 H88N 108.7 . . ?
O12 C117 C118 105.2(4) . . ?
O12 C117 H89O 110.7 . . ?
C118 C117 H89O 110.7 . . ?
O12 C117 H90P 110.7 . . ?
C118 C117 H90P 110.7 . . ?
H89O C117 H90P 108.8 . . ?
C117 C118 C119 101.8(5) . . ?
C117 C118 H91Q 111.4 . . ?
C119 C118 H91Q 111.4 . . ?
C117 C118 H92R 111.4 . . ?
C119 C118 H92R 111.4 . . ?
H91Q C118 H92R 109.3 . . ?
C120 C119 C118 103.4(5) . . ?
C120 C119 H93S 111.1 . . ?
C118 C119 H93S 111.1 . . ?
C120 C119 H94T 111.1 . . ?
C118 C119 H94T 111.1 . . ?
H93S C119 H94T 109.0 . . ?
O12 C120 C119 105.5(5) . . ?
O12 C120 H95A 110.6 . . ?
C119 C120 H95A 110.6 . . ?
O12 C120 H96B 110.6 . . ?
C119 C120 H96B 110.6 . . ?
H95A C120 H96B 108.8 . . ?

loop_
_geom_bond_atom_site_label_1
_geom_bond_atom_site_label_2
_geom_bond_distance
_geom_bond_site_symmetry_2
_geom_bond_publ_flag
Er1 O3 2.297(4) . ?
Er1 O1 2.304(4) . ?
Er1 O2 2.319(4) . ?
Er1 Se2 2.8042(7) . ?
Er1 Se1 2.8299(7) . ?
Er1 Se3 2.8550(7) . ?
Se1 C1 1.915(6) . ?
Se2 C7 1.927(6) . ?
Se3 C13 1.906(6) . ?
O1 C19 1.476(7) . ?
O1 C22 1.482(8) . ?
O2 C26 1.456(8) . ?
O2 C23 1.468(7) . ?
O3 C30 1.470(6) . ?
O3 C27 1.472(7) . ?
F1 C2 1.341(8) . ?
F2 C3 1.348(8) . ?
F3 C4 1.360(8) . ?
F4 C5 1.343(8) . ?
F5 C6 1.338(7) . ?
F6 C8 1.342(7) . ?
F7 C9 1.354(7) . ?
F8 C10 1.349(7) . ?
F9 C11 1.345(7) . ?
F10 C12 1.337(7) . ?
F11 C14 1.350(7) . ?
F12 C15 1.340(7) . ?
F13 C16 1.335(8) . ?
F14 C17 1.340(7) . ?
F15 C18 1.357(7) . ?
C1 C2 1.387(8) . ?
C1 C6 1.389(9) . ?
C2 C3 1.390(10) . ?
C3 C4 1.350(11) . ?
C4 C5 1.390(10) . ?
C5 C6 1.379(9) . ?
C7 C8 1.377(8) . ?
C7 C12 1.383(8) . ?
C8 C9 1.374(8) . ?
C9 C10 1.353(9) . ?
C10 C11 1.390(9) . ?
C11 C12 1.385(8) . ?
C13 C18 1.396(9) . ?
C13 C14 1.396(8) . ?
C14 C15 1.367(9) . ?
C15 C16 1.370(10) . ?
C16 C17 1.383(10) . ?
C17 C18 1.364(9) . ?
C19 C20 1.516(9) . ?
C19 H1A 0.9900 . ?
C19 H2B 0.9900 . ?
C20 C21 1.503(11) . ?
C20 H3A 0.9900 . ?
C20 H4B 0.9900 . ?
C21 C22 1.463(10) . ?
C21 H5A 0.9900 . ?
C21 H6B 0.9900 . ?
C22 H7A 0.9900 . ?
C22 H8B 0.9900 . ?
C23 C24 1.482(10) . ?
C23 H9A 0.9900 . ?
C23 H10B 0.9900 . ?
C24 C25 1.529(10) . ?
C24 H11A 0.9900 . ?
C24 H12B 0.9900 . ?
C25 C26 1.504(10) . ?
C25 H13A 0.9900 . ?
C25 H14B 0.9900 . ?
C26 H15A 0.9900 . ?
C26 H16B 0.9900 . ?
C27 C28 1.510(8) . ?
C27 H17A 0.9900 . ?
C27 H18B 0.9900 . ?
C28 C29 1.521(10) . ?
C28 H19A 0.9900 . ?
C28 H20B 0.9900 . ?
C29 C30 1.517(9) . ?
C29 H21A 0.9900 . ?
C29 H22B 0.9900 . ?
C30 H23A 0.9900 . ?
C30 H24B 0.9900 . ?
Er2 O6 2.286(4) . ?
Er2 O4 2.298(4) . ?
Er2 O5 2.314(4) . ?
Er2 Se5 2.8111(6) . ?
Er2 Se6 2.8438(6) . ?
Er2 Se4 2.8454(6) . ?
Se4 C31 1.915(6) . ?
Se5 C37 1.912(5) . ?
Se6 C43 1.917(6) . ?
O4 C49 1.461(7) . ?
O4 C52 1.473(7) . ?
O5 C53 1.468(7) . ?
O5 C56 1.469(6) . ?
O6 C60 1.461(6) . ?
O6 C57 1.476(6) . ?
F16 C32 1.335(7) . ?
F17 C33 1.357(7) . ?
F18 C34 1.354(7) . ?
F19 C35 1.343(7) . ?
F20 C36 1.338(6) . ?
F21 C38 1.352(6) . ?
F22 C39 1.341(6) . ?
F23 C40 1.353(6) . ?
F24 C41 1.342(6) . ?
F25 C42 1.347(6) . ?
F26 C44 1.345(7) . ?
F27 C45 1.351(7) . ?
F28 C46 1.352(7) . ?
F29 C47 1.350(7) . ?
F30 C48 1.355(7) . ?
C31 C36 1.386(8) . ?
C31 C32 1.392(9) . ?
C32 C33 1.379(10) . ?
C33 C34 1.357(9) . ?
C34 C35 1.371(9) . ?
C35 C36 1.390(8) . ?
C37 C42 1.391(7) . ?
C37 C38 1.393(7) . ?
C38 C39 1.380(8) . ?
C39 C40 1.366(8) . ?
C40 C41 1.376(8) . ?
C41 C42 1.371(8) . ?
C43 C48 1.378(8) . ?
C43 C44 1.399(8) . ?
C44 C45 1.373(9) . ?
C45 C46 1.354(9) . ?
C46 C47 1.380(9) . ?
C47 C48 1.379(9) . ?
C49 C50 1.507(9) . ?
C49 H25A 0.9900 . ?
C49 H26B 0.9900 . ?
C50 C51 1.530(10) . ?
C50 H27A 0.9900 . ?
C50 H28B 0.9900 . ?
C51 C52 1.533(9) . ?
C51 H29A 0.9900 . ?
C51 H30B 0.9900 . ?
C52 H31A 0.9900 . ?
C52 H32B 0.9900 . ?
C53 C54 1.515(9) . ?
C53 H33A 0.9900 . ?
C53 H34B 0.9900 . ?
C54 C55 1.508(9) . ?
C54 H35A 0.9900 . ?
C54 H36B 0.9900 . ?
C55 C56 1.506(9) . ?
C55 H37A 0.9900 . ?
C55 H38B 0.9900 . ?
C56 H39A 0.9900 . ?
C56 H40B 0.9900 . ?
C57 C58 1.531(8) . ?
C57 H41A 0.9900 . ?
C57 H42B 0.9900 . ?
C58 C59 1.524(8) . ?
C58 H43A 0.9900 . ?
C58 H44B 0.9900 . ?
C59 C60 1.503(8) . ?
C59 H45A 0.9900 . ?
C59 H46B 0.9900 . ?
C60 H47A 0.9900 . ?
C60 H48B 0.9900 . ?
Er3 O7 2.314(4) . ?
Er3 O9 2.318(4) . ?
Er3 O8 2.322(4) . ?
Er3 Se8 2.8042(6) . ?
Er3 Se9 2.8233(7) . ?
Er3 Se7 2.8278(6) . ?
Se7 C61 1.919(6) . ?
Se8 C67 1.917(5) . ?
Se9 C73 1.894(7) . ?
O7 C79 1.465(7) . ?
O7 C82 1.475(6) . ?
O8 C83 1.469(7) . ?
O8 C86 1.483(7) . ?
O9 C87 1.463(6) . ?
O9 C90 1.468(6) . ?
F31 C62 1.331(7) . ?
F32 C63 1.340(6) . ?
F33 C64 1.353(7) . ?
F34 C65 1.341(7) . ?
F35 C66 1.348(6) . ?
F36 C68 1.337(6) . ?
F37 C69 1.337(7) . ?
F38 C70 1.338(6) . ?
F39 C71 1.337(6) . ?
F40 C72 1.345(6) . ?
F41 C74 1.341(8) . ?
F42 C75 1.355(8) . ?
F43 C76 1.336(9) . ?
F44 C77 1.349(8) . ?
F45 C78 1.340(6) . ?
C61 C66 1.369(8) . ?
C61 C62 1.400(8) . ?
C62 C63 1.380(8) . ?
C63 C64 1.371(9) . ?
C64 C65 1.380(8) . ?
C65 C66 1.384(8) . ?
C67 C72 1.391(7) . ?
C67 C68 1.398(7) . ?
C68 C69 1.378(8) . ?
C69 C70 1.394(8) . ?
C70 C71 1.388(8) . ?
C71 C72 1.364(8) . ?
C73 C78 1.402(9) . ?
C73 C74 1.404(8) . ?
C74 C75 1.344(11) . ?
C75 C76 1.379(12) . ?
C76 C77 1.398(10) . ?
C77 C78 1.367(9) . ?
C79 C80 1.494(8) . ?
C79 H49A 0.9900 . ?
C79 H50B 0.9900 . ?
C80 C81 1.518(8) . ?
C80 H51A 0.9900 . ?
C80 H52B 0.9900 . ?
C81 C82 1.521(8) . ?
C81 H53A 0.9900 . ?
C81 H54B 0.9900 . ?
C82 H55A 0.9900 . ?
C82 H56B 0.9900 . ?
C83 C84 1.497(8) . ?
C83 H57A 0.9900 . ?
C83 H58B 0.9900 . ?
C84 C85 1.508(10) . ?
C84 H59A 0.9900 . ?
C84 H60B 0.9900 . ?
C85 C86 1.489(9) . ?
C85 H61A 0.9900 . ?
C85 H62B 0.9900 . ?
C86 H63A 0.9900 . ?
C86 H64B 0.9900 . ?
C87 C88 1.496(9) . ?
C87 H65A 0.9900 . ?
C87 H66B 0.9900 . ?
C88 C89 1.522(9) . ?
C88 H67A 0.9900 . ?
C88 H68B 0.9900 . ?
C89 C90 1.514(8) . ?
C89 H69A 0.9900 . ?
C89 H70B 0.9900 . ?
C90 H71A 0.9900 . ?
C90 H72B 0.9900 . ?
Er4 O12 2.304(4) . ?
Er4 O10 2.310(4) . ?
Er4 O11 2.337(4) . ?
Er4 Se11 2.8019(6) . ?
Er4 Se12 2.8276(6) . ?
Er4 Se10 2.8334(6) . ?
Se10 C91 1.903(5) . ?
Se11 C97 1.913(5) . ?
Se12 C103 1.903(7) . ?
O10 C112 1.464(7) . ?
O10 C109 1.494(7) . ?
O11 C113 1.461(8) . ?
O11 C116 1.468(7) . ?
O12 C117 1.474(7) . ?
O12 C120 1.484(7) . ?
F46 C92 1.342(7) . ?
F47 C93 1.337(7) . ?
F48 C94 1.349(7) . ?
F49 C95 1.361(7) . ?
F50 C96 1.340(7) . ?
F51 C98 1.365(7) . ?
F52 C99 1.363(7) . ?
F53 C100 1.346(7) . ?
F54 C101 1.359(7) . ?
F55 C102 1.331(7) . ?
F56 C104 1.351(8) . ?
F57 C105 1.331(8) . ?
F58 C106 1.319(8) . ?
F59 C107 1.343(9) . ?
F60 C108 1.341(7) . ?
C91 C92 1.399(8) . ?
C91 C96 1.405(8) . ?
C92 C93 1.382(8) . ?
C93 C94 1.386(9) . ?
C94 C95 1.352(10) . ?
C95 C96 1.387(9) . ?
C97 C98 1.384(8) . ?
C97 C102 1.390(8) . ?
C98 C99 1.362(8) . ?
C99 C100 1.372(9) . ?
C100 C101 1.376(9) . ?
C101 C102 1.384(8) . ?
C103 C108 1.392(9) . ?
C103 C104 1.406(9) . ?
C104 C105 1.380(10) . ?
C105 C106 1.380(11) . ?
C106 C107 1.393(10) . ?
C107 C108 1.373(9) . ?
C109 C110 1.521(8) . ?
C109 H73A 0.9900 . ?
C109 H74B 0.9900 . ?
C110 C111 1.512(9) . ?
C110 H75A 0.9900 . ?
C110 H76B 0.9900 . ?
C111 C112 1.521(8) . ?
C111 H77C 0.9900 . ?
C111 H78D 0.9900 . ?
C112 H79E 0.9900 . ?
C112 H80F 0.9900 . ?
C113 C114 1.385(11) . ?
C113 H81G 0.9900 . ?
C113 H82H 0.9900 . ?
C114 C115 1.499(11) . ?
C114 H83I 0.9900 . ?
C114 H84J 0.9900 . ?
C115 C116 1.482(10) . ?
C115 H85K 0.9900 . ?
C115 H86L 0.9900 . ?
C116 H87M 0.9900 . ?
C116 H88N 0.9900 . ?
C117 C118 1.511(8) . ?
C117 H89O 0.9900 . ?
C117 H90P 0.9900 . ?
C118 C119 1.524(8) . ?
C118 H91Q 0.9900 . ?
C118 H92R 0.9900 . ?
C119 C120 1.504(8) . ?
C119 H93S 0.9900 . ?
C119 H94T 0.9900 . ?
C120 H95A 0.9900 . ?
C120 H96B 0.9900 . ?

loop_
_geom_torsion_atom_site_label_1
_geom_torsion_atom_site_label_2
_geom_torsion_atom_site_label_3
_geom_torsion_atom_site_label_4
_geom_torsion
_geom_torsion_site_symmetry_1
_geom_torsion_site_symmetry_2
_geom_torsion_site_symmetry_3
_geom_torsion_site_symmetry_4
_geom_torsion_publ_flag
O3 Er1 Se1 C1 89.9(2) . . . . ?
O1 Er1 Se1 C1 -97.2(2) . . . . ?
O2 Er1 Se1 C1 175.0(2) . . . . ?
Se2 Er1 Se1 C1 -0.7(2) . . . . ?
Se3 Er1 Se1 C1 -86.2(3) . . . . ?
O3 Er1 Se2 C7 102.3(2) . . . . ?
O1 Er1 Se2 C7 -77.7(2) . . . . ?
O2 Er1 Se2 C7 173.9(5) . . . . ?
Se1 Er1 Se2 C7 -166.71(18) . . . . ?
Se3 Er1 Se2 C7 6.13(18) . . . . ?
O3 Er1 Se3 C13 85.3(2) . . . . ?
O1 Er1 Se3 C13 -87.6(2) . . . . ?
O2 Er1 Se3 C13 -1.2(2) . . . . ?
Se2 Er1 Se3 C13 176.01(19) . . . . ?
Se1 Er1 Se3 C13 -98.7(2) . . . . ?
O3 Er1 O1 C19 133.2(11) . . . . ?
O2 Er1 O1 C19 120.8(4) . . . . ?
Se2 Er1 O1 C19 -47.0(4) . . . . ?
Se1 Er1 O1 C19 40.8(4) . . . . ?
Se3 Er1 O1 C19 -137.9(4) . . . . ?
O3 Er1 O1 C22 -60.3(15) . . . . ?
O2 Er1 O1 C22 -72.7(6) . . . . ?
Se2 Er1 O1 C22 119.5(6) . . . . ?
Se1 Er1 O1 C22 -152.7(6) . . . . ?
Se3 Er1 O1 C22 28.7(6) . . . . ?
O3 Er1 O2 C26 166.4(6) . . . . ?
O1 Er1 O2 C26 -15.1(6) . . . . ?
Se2 Er1 O2 C26 94.3(7) . . . . ?
Se1 Er1 O2 C26 74.6(6) . . . . ?
Se3 Er1 O2 C26 -98.2(6) . . . . ?
O3 Er1 O2 C23 6.1(5) . . . . ?
O1 Er1 O2 C23 -175.4(5) . . . . ?
Se2 Er1 O2 C23 -66.0(8) . . . . ?
Se1 Er1 O2 C23 -85.7(5) . . . . ?
Se3 Er1 O2 C23 101.5(5) . . . . ?
O1 Er1 O3 C30 -75.9(14) . . . . ?
O2 Er1 O3 C30 -63.5(5) . . . . ?
Se2 Er1 O3 C30 104.3(4) . . . . ?
Se1 Er1 O3 C30 16.4(4) . . . . ?
Se3 Er1 O3 C30 -164.1(4) . . . . ?
O1 Er1 O3 C27 129.4(12) . . . . ?
O2 Er1 O3 C27 141.8(4) . . . . ?
Se2 Er1 O3 C27 -50.4(4) . . . . ?
Se1 Er1 O3 C27 -138.3(4) . . . . ?
Se3 Er1 O3 C27 41.2(4) . . . . ?
Er1 Se1 C1 C2 93.5(5) . . . . ?
Er1 Se1 C1 C6 -89.7(5) . . . . ?
C6 C1 C2 F1 179.2(5) . . . . ?
Se1 C1 C2 F1 -3.9(8) . . . . ?
C6 C1 C2 C3 1.0(9) . . . . ?
Se1 C1 C2 C3 177.9(5) . . . . ?
F1 C2 C3 F2 1.2(9) . . . . ?
C1 C2 C3 F2 179.4(6) . . . . ?
F1 C2 C3 C4 -179.9(6) . . . . ?
C1 C2 C3 C4 -1.7(10) . . . . ?
F2 C3 C4 F3 -0.7(10) . . . . ?
C2 C3 C4 F3 -179.6(6) . . . . ?
F2 C3 C4 C5 180.0(6) . . . . ?
C2 C3 C4 C5 1.1(10) . . . . ?
C3 C4 C5 F4 179.7(6) . . . . ?
F3 C4 C5 F4 0.4(10) . . . . ?
C3 C4 C5 C6 0.1(10) . . . . ?
F3 C4 C5 C6 -179.2(6) . . . . ?
F4 C5 C6 F5 0.9(9) . . . . ?
C4 C5 C6 F5 -179.5(6) . . . . ?
F4 C5 C6 C1 179.6(6) . . . . ?
C4 C5 C6 C1 -0.8(10) . . . . ?
C2 C1 C6 F5 179.0(5) . . . . ?
Se1 C1 C6 F5 1.9(8) . . . . ?
C2 C1 C6 C5 0.3(9) . . . . ?
Se1 C1 C6 C5 -176.7(5) . . . . ?
Er1 Se2 C7 C8 83.8(5) . . . . ?
Er1 Se2 C7 C12 -99.0(4) . . . . ?
C12 C7 C8 F6 177.5(5) . . . . ?
Se2 C7 C8 F6 -5.1(7) . . . . ?
C12 C7 C8 C9 0.4(8) . . . . ?
Se2 C7 C8 C9 177.8(4) . . . . ?
F6 C8 C9 C10 -177.5(5) . . . . ?
C7 C8 C9 C10 -0.3(9) . . . . ?
F6 C8 C9 F7 3.1(8) . . . . ?
C7 C8 C9 F7 -179.7(5) . . . . ?
F7 C9 C10 F8 1.3(9) . . . . ?
C8 C9 C10 F8 -178.1(5) . . . . ?
F7 C9 C10 C11 179.8(5) . . . . ?
C8 C9 C10 C11 0.4(9) . . . . ?
F8 C10 C11 F9 -1.7(9) . . . . ?
C9 C10 C11 F9 179.8(5) . . . . ?
F8 C10 C11 C12 177.9(5) . . . . ?
C9 C10 C11 C12 -0.7(9) . . . . ?
C8 C7 C12 F10 178.3(5) . . . . ?
Se2 C7 C12 F10 0.9(7) . . . . ?
C8 C7 C12 C11 -0.7(8) . . . . ?
Se2 C7 C12 C11 -178.0(4) . . . . ?
F9 C11 C12 F10 1.4(8) . . . . ?
C10 C11 C12 F10 -178.1(5) . . . . ?
F9 C11 C12 C7 -179.6(5) . . . . ?
C10 C11 C12 C7 0.9(9) . . . . ?
Er1 Se3 C13 C18 -62.6(5) . . . . ?
Er1 Se3 C13 C14 121.5(5) . . . . ?
C18 C13 C14 F11 179.9(5) . . . . ?
Se3 C13 C14 F11 -3.8(8) . . . . ?
C18 C13 C14 C15 -0.3(9) . . . . ?
Se3 C13 C14 C15 175.9(5) . . . . ?
F11 C14 C15 F12 0.3(9) . . . . ?
C13 C14 C15 F12 -179.4(6) . . . . ?
F11 C14 C15 C16 -178.0(6) . . . . ?
C13 C14 C15 C16 2.3(10) . . . . ?
F12 C15 C16 F13 0.1(10) . . . . ?
C14 C15 C16 F13 178.5(6) . . . . ?
F12 C15 C16 C17 178.9(6) . . . . ?
C14 C15 C16 C17 -2.7(10) . . . . ?
F13 C16 C17 F14 -3.1(11) . . . . ?
C15 C16 C17 F14 178.1(6) . . . . ?
F13 C16 C17 C18 -179.8(6) . . . . ?
C15 C16 C17 C18 1.4(11) . . . . ?
F14 C17 C18 F15 3.1(11) . . . . ?
C16 C17 C18 F15 179.8(6) . . . . ?
F14 C17 C18 C13 -176.1(6) . . . . ?
C16 C17 C18 C13 0.6(11) . . . . ?
C14 C13 C18 F15 179.7(5) . . . . ?
Se3 C13 C18 F15 3.4(8) . . . . ?
C14 C13 C18 C17 -1.1(9) . . . . ?
Se3 C13 C18 C17 -177.4(6) . . . . ?
C22 O1 C19 C20 -5.7(7) . . . . ?
Er1 O1 C19 C20 163.2(4) . . . . ?
O1 C19 C20 C21 27.5(8) . . . . ?
C19 C20 C21 C22 -39.8(8) . . . . ?
C20 C21 C22 O1 36.7(8) . . . . ?
C19 O1 C22 C21 -19.2(8) . . . . ?
Er1 O1 C22 C21 172.8(5) . . . . ?
C26 O2 C23 C24 18.6(9) . . . . ?
Er1 O2 C23 C24 -178.9(4) . . . . ?
O2 C23 C24 C25 -37.2(8) . . . . ?
C23 C24 C25 C26 41.7(9) . . . . ?
C23 O2 C26 C25 8.5(9) . . . . ?
Er1 O2 C26 C25 -155.1(5) . . . . ?
C24 C25 C26 O2 -31.2(9) . . . . ?
C30 O3 C27 C28 -39.1(6) . . . . ?
Er1 O3 C27 C28 121.5(4) . . . . ?
O3 C27 C28 C29 42.7(6) . . . . ?
C27 C28 C29 C30 -30.6(6) . . . . ?
C27 O3 C30 C29 19.4(6) . . . . ?
Er1 O3 C30 C29 -137.7(4) . . . . ?
C28 C29 C30 O3 7.6(7) . . . . ?
O6 Er2 Se4 C31 -89.1(2) . . . . ?
O4 Er2 Se4 C31 105.6(2) . . . . ?
O5 Er2 Se4 C31 -171.4(2) . . . . ?
Se5 Er2 Se4 C31 5.06(19) . . . . ?
Se6 Er2 Se4 C31 60.0(2) . . . . ?
O6 Er2 Se5 C37 -92.24(19) . . . . ?
O4 Er2 Se5 C37 89.54(19) . . . . ?
O5 Er2 Se5 C37 -163.3(6) . . . . ?
Se6 Er2 Se5 C37 3.31(17) . . . . ?
Se4 Er2 Se5 C37 174.53(17) . . . . ?
O6 Er2 Se6 C43 -77.9(2) . . . . ?
O4 Er2 Se6 C43 87.5(2) . . . . ?
O5 Er2 Se6 C43 5.7(2) . . . . ?
Se5 Er2 Se6 C43 -172.07(17) . . . . ?
Se4 Er2 Se6 C43 133.1(2) . . . . ?
O6 Er2 O4 C49 56.4(8) . . . . ?
O5 Er2 O4 C49 58.4(4) . . . . ?
Se5 Er2 O4 C49 -130.7(4) . . . . ?
Se6 Er2 O4 C49 -43.9(4) . . . . ?
Se4 Er2 O4 C49 143.8(4) . . . . ?
O6 Er2 O4 C52 -149.9(5) . . . . ?
O5 Er2 O4 C52 -147.9(4) . . . . ?
Se5 Er2 O4 C52 23.0(4) . . . . ?
Se6 Er2 O4 C52 109.8(4) . . . . ?
Se4 Er2 O4 C52 -62.5(4) . . . . ?
O6 Er2 O5 C53 32.5(4) . . . . ?
O4 Er2 O5 C53 -147.0(5) . . . . ?
Se5 Er2 O5 C53 104.5(7) . . . . ?
Se6 Er2 O5 C53 -61.8(5) . . . . ?
Se4 Er2 O5 C53 126.7(4) . . . . ?
O6 Er2 O5 C56 -136.9(4) . . . . ?
O4 Er2 O5 C56 43.6(4) . . . . ?
Se5 Er2 O5 C56 -65.0(8) . . . . ?
Se6 Er2 O5 C56 128.7(4) . . . . ?
Se4 Er2 O5 C56 -42.7(4) . . . . ?
O4 Er2 O6 C60 -141.0(5) . . . . ?
O5 Er2 O6 C60 -143.0(4) . . . . ?
Se5 Er2 O6 C60 45.9(4) . . . . ?
Se6 Er2 O6 C60 -41.9(4) . . . . ?
Se4 Er2 O6 C60 132.6(4) . . . . ?
O4 Er2 O6 C57 65.3(7) . . . . ?
O5 Er2 O6 C57 63.3(4) . . . . ?
Se5 Er2 O6 C57 -107.8(4) . . . . ?
Se6 Er2 O6 C57 164.4(4) . . . . ?
Se4 Er2 O6 C57 -21.1(4) . . . . ?
Er2 Se4 C31 C36 81.3(4) . . . . ?
Er2 Se4 C31 C32 -98.0(5) . . . . ?
C36 C31 C32 F16 -179.2(5) . . . . ?
Se4 C31 C32 F16 0.1(8) . . . . ?
C36 C31 C32 C33 -1.3(8) . . . . ?
Se4 C31 C32 C33 178.1(5) . . . . ?
F16 C32 C33 C34 179.4(6) . . . . ?
C31 C32 C33 C34 1.4(10) . . . . ?
F16 C32 C33 F17 -2.7(9) . . . . ?
C31 C32 C33 F17 179.3(5) . . . . ?
F17 C33 C34 F18 2.0(9) . . . . ?
C32 C33 C34 F18 179.9(5) . . . . ?
F17 C33 C34 C35 -179.5(5) . . . . ?
C32 C33 C34 C35 -1.6(9) . . . . ?
F18 C34 C35 F19 -0.2(8) . . . . ?
C33 C34 C35 F19 -178.7(5) . . . . ?
F18 C34 C35 C36 -179.7(5) . . . . ?
C33 C34 C35 C36 1.7(9) . . . . ?
C32 C31 C36 F20 178.3(5) . . . . ?
Se4 C31 C36 F20 -1.1(7) . . . . ?
C32 C31 C36 C35 1.4(8) . . . . ?
Se4 C31 C36 C35 -177.9(4) . . . . ?
F19 C35 C36 F20 1.8(8) . . . . ?
C34 C35 C36 F20 -178.6(5) . . . . ?
F19 C35 C36 C31 178.8(5) . . . . ?
C34 C35 C36 C31 -1.7(8) . . . . ?
Er2 Se5 C37 C42 95.4(4) . . . . ?
Er2 Se5 C37 C38 -87.4(4) . . . . ?
C42 C37 C38 F21 178.2(5) . . . . ?
Se5 C37 C38 F21 0.8(7) . . . . ?
C42 C37 C38 C39 0.4(8) . . . . ?
Se5 C37 C38 C39 -177.0(4) . . . . ?
F21 C38 C39 F22 1.2(8) . . . . ?
C37 C38 C39 F22 179.1(5) . . . . ?
F21 C38 C39 C40 -178.8(5) . . . . ?
C37 C38 C39 C40 -1.0(9) . . . . ?
F22 C39 C40 F23 -0.3(8) . . . . ?
C38 C39 C40 F23 179.8(5) . . . . ?
F22 C39 C40 C41 -178.9(5) . . . . ?
C38 C39 C40 C41 1.2(8) . . . . ?
F23 C40 C41 F24 0.5(8) . . . . ?
C39 C40 C41 F24 179.2(5) . . . . ?
F23 C40 C41 C42 -179.5(5) . . . . ?
C39 C40 C41 C42 -0.8(8) . . . . ?
F24 C41 C42 F25 0.0(8) . . . . ?
C40 C41 C42 F25 -180.0(5) . . . . ?
F24 C41 C42 C37 -179.7(5) . . . . ?
C40 C41 C42 C37 0.3(8) . . . . ?
C38 C37 C42 F25 -179.8(5) . . . . ?
Se5 C37 C42 F25 -2.4(7) . . . . ?
C38 C37 C42 C41 -0.1(8) . . . . ?
Se5 C37 C42 C41 177.3(4) . . . . ?
Er2 Se6 C43 C48 -112.6(5) . . . . ?
Er2 Se6 C43 C44 70.9(5) . . . . ?
C48 C43 C44 F26 -179.7(5) . . . . ?
Se6 C43 C44 F26 -2.9(7) . . . . ?
C48 C43 C44 C45 1.9(8) . . . . ?
Se6 C43 C44 C45 178.6(4) . . . . ?
F26 C44 C45 F27 1.2(8) . . . . ?
C43 C44 C45 F27 179.7(5) . . . . ?
F26 C44 C45 C46 -179.0(6) . . . . ?
C43 C44 C45 C46 -0.5(9) . . . . ?
F27 C45 C46 F28 0.5(10) . . . . ?
C44 C45 C46 F28 -179.2(6) . . . . ?
F27 C45 C46 C47 178.4(6) . . . . ?
C44 C45 C46 C47 -1.4(10) . . . . ?
F28 C46 C47 F29 -0.7(10) . . . . ?
C45 C46 C47 F29 -178.6(6) . . . . ?
F28 C46 C47 C48 179.7(6) . . . . ?
C45 C46 C47 C48 1.9(10) . . . . ?
C44 C43 C48 F30 179.1(5) . . . . ?
Se6 C43 C48 F30 2.4(8) . . . . ?
C44 C43 C48 C47 -1.4(9) . . . . ?
Se6 C43 C48 C47 -178.1(5) . . . . ?
F29 C47 C48 F30 -0.5(9) . . . . ?
C46 C47 C48 F30 179.0(6) . . . . ?
F29 C47 C48 C43 180.0(6) . . . . ?
C46 C47 C48 C43 -0.5(10) . . . . ?
C52 O4 C49 C50 -36.3(6) . . . . ?
Er2 O4 C49 C50 120.8(5) . . . . ?
O4 C49 C50 C51 41.2(6) . . . . ?
C49 C50 C51 C52 -31.0(7) . . . . ?
C49 O4 C52 C51 16.2(6) . . . . ?
Er2 O4 C52 C51 -141.6(4) . . . . ?
C50 C51 C52 O4 9.8(7) . . . . ?
C56 O5 C53 C54 33.7(6) . . . . ?
Er2 O5 C53 C54 -137.1(4) . . . . ?
O5 C53 C54 C55 -12.8(7) . . . . ?
C53 C54 C55 C56 -12.2(8) . . . . ?
C53 O5 C56 C55 -41.7(6) . . . . ?
Er2 O5 C56 C55 130.2(4) . . . . ?
C54 C55 C56 O5 32.7(7) . . . . ?
C60 O6 C57 C58 -18.3(6) . . . . ?
Er2 O6 C57 C58 138.5(4) . . . . ?
O6 C57 C58 C59 -8.8(6) . . . . ?
C57 C58 C59 C60 31.4(6) . . . . ?
C57 O6 C60 C59 38.7(5) . . . . ?
Er2 O6 C60 C59 -120.2(4) . . . . ?
C58 C59 C60 O6 -43.1(6) . . . . ?
O7 Er3 Se7 C61 -105.6(2) . . . . ?
O9 Er3 Se7 C61 70.5(2) . . . . ?
O8 Er3 Se7 C61 -19.8(2) . . . . ?
Se8 Er3 Se7 C61 163.35(17) . . . . ?
Se9 Er3 Se7 C61 -31.8(3) . . . . ?
O7 Er3 Se8 C67 -89.80(19) . . . . ?
O9 Er3 Se8 C67 88.28(19) . . . . ?
O8 Er3 Se8 C67 -166.6(5) . . . . ?
Se9 Er3 Se8 C67 -178.91(16) . . . . ?
Se7 Er3 Se8 C67 -0.26(16) . . . . ?
O7 Er3 Se9 C73 -95.7(2) . . . . ?
O9 Er3 Se9 C73 88.4(2) . . . . ?
O8 Er3 Se9 C73 178.3(2) . . . . ?
Se8 Er3 Se9 C73 -4.61(18) . . . . ?
Se7 Er3 Se9 C73 -169.5(3) . . . . ?
O9 Er3 O7 C79 -32(2) . . . . ?
O8 Er3 O7 C79 -70.7(5) . . . . ?
Se8 Er3 O7 C79 122.5(5) . . . . ?
Se9 Er3 O7 C79 -148.5(5) . . . . ?
Se7 Er3 O7 C79 26.5(5) . . . . ?
O9 Er3 O7 C82 156.6(17) . . . . ?
O8 Er3 O7 C82 118.2(4) . . . . ?
Se8 Er3 O7 C82 -48.6(4) . . . . ?
Se9 Er3 O7 C82 40.4(4) . . . . ?
Se7 Er3 O7 C82 -144.6(4) . . . . ?
O7 Er3 O8 C83 173.2(5) . . . . ?
O9 Er3 O8 C83 -4.0(5) . . . . ?
Se8 Er3 O8 C83 -109.4(5) . . . . ?
Se9 Er3 O8 C83 -96.8(5) . . . . ?
Se7 Er3 O8 C83 84.2(5) . . . . ?
O7 Er3 O8 C86 -22.0(5) . . . . ?
O9 Er3 O8 C86 160.8(5) . . . . ?
Se8 Er3 O8 C86 55.4(8) . . . . ?
Se9 Er3 O8 C86 68.0(5) . . . . ?
Se7 Er3 O8 C86 -110.9(5) . . . . ?
O7 Er3 O9 C87 98.9(18) . . . . ?
O8 Er3 O9 C87 137.3(4) . . . . ?
Se8 Er3 O9 C87 -55.8(4) . . . . ?
Se9 Er3 O9 C87 -145.0(4) . . . . ?
Se7 Er3 O9 C87 40.1(4) . . . . ?
O7 Er3 O9 C90 -97.1(18) . . . . ?
O8 Er3 O9 C90 -58.8(4) . . . . ?
Se8 Er3 O9 C90 108.2(4) . . . . ?
Se9 Er3 O9 C90 19.0(4) . . . . ?
Se7 Er3 O9 C90 -155.9(4) . . . . ?
Er3 Se7 C61 C66 73.6(5) . . . . ?
Er3 Se7 C61 C62 -111.1(5) . . . . ?
C66 C61 C62 F31 -179.4(5) . . . . ?
Se7 C61 C62 F31 4.9(8) . . . . ?
C66 C61 C62 C63 1.0(9) . . . . ?
Se7 C61 C62 C63 -174.7(4) . . . . ?
F31 C62 C63 F32 -0.5(8) . . . . ?
C61 C62 C63 F32 179.2(5) . . . . ?
F31 C62 C63 C64 178.8(5) . . . . ?
C61 C62 C63 C64 -1.5(9) . . . . ?
F32 C63 C64 F33 0.0(9) . . . . ?
C62 C63 C64 F33 -179.3(5) . . . . ?
F32 C63 C64 C65 -179.7(6) . . . . ?
C62 C63 C64 C65 1.0(9) . . . . ?
F33 C64 C65 F34 -0.2(9) . . . . ?
C63 C64 C65 F34 179.5(6) . . . . ?
F33 C64 C65 C66 -179.7(6) . . . . ?
C63 C64 C65 C66 0.0(9) . . . . ?
C62 C61 C66 F35 -178.7(5) . . . . ?
Se7 C61 C66 F35 -3.2(8) . . . . ?
C62 C61 C66 C65 0.0(9) . . . . ?
Se7 C61 C66 C65 175.6(5) . . . . ?
F34 C65 C66 F35 -1.2(9) . . . . ?
C64 C65 C66 F35 178.3(6) . . . . ?
F34 C65 C66 C61 180.0(6) . . . . ?
C64 C65 C66 C61 -0.5(10) . . . . ?
Er3 Se8 C67 C72 -104.9(4) . . . . ?
Er3 Se8 C67 C68 78.5(5) . . . . ?
C72 C67 C68 F36 -179.6(5) . . . . ?
Se8 C67 C68 F36 -2.9(7) . . . . ?
C72 C67 C68 C69 1.1(8) . . . . ?
Se8 C67 C68 C69 177.8(4) . . . . ?
F36 C68 C69 F37 0.7(9) . . . . ?
C67 C68 C69 F37 -179.9(5) . . . . ?
F36 C68 C69 C70 -179.4(5) . . . . ?
C67 C68 C69 C70 0.0(9) . . . . ?
F37 C69 C70 F38 0.8(9) . . . . ?
C68 C69 C70 F38 -179.1(5) . . . . ?
F37 C69 C70 C71 179.0(5) . . . . ?
C68 C69 C70 C71 -0.9(9) . . . . ?
F38 C70 C71 F39 -0.2(9) . . . . ?
C69 C70 C71 F39 -178.4(5) . . . . ?
F38 C70 C71 C72 178.9(5) . . . . ?
C69 C70 C71 C72 0.8(9) . . . . ?
F39 C71 C72 F40 -0.4(8) . . . . ?
C70 C71 C72 F40 -179.5(5) . . . . ?
F39 C71 C72 C67 179.5(5) . . . . ?
C70 C71 C72 C67 0.3(9) . . . . ?
C68 C67 C72 F40 178.6(5) . . . . ?
Se8 C67 C72 F40 1.9(7) . . . . ?
C68 C67 C72 C71 -1.2(8) . . . . ?
Se8 C67 C72 C71 -178.0(4) . . . . ?
Er3 Se9 C73 C78 -76.6(5) . . . . ?
Er3 Se9 C73 C74 105.2(5) . . . . ?
C78 C73 C74 F41 -178.3(5) . . . . ?
Se9 C73 C74 F41 0.1(8) . . . . ?
C78 C73 C74 C75 3.8(9) . . . . ?
Se9 C73 C74 C75 -177.8(5) . . . . ?
F41 C74 C75 F42 0.3(10) . . . . ?
C73 C74 C75 F42 178.2(6) . . . . ?
F41 C74 C75 C76 178.3(6) . . . . ?
C73 C74 C75 C76 -3.8(10) . . . . ?
C74 C75 C76 F43 -178.7(6) . . . . ?
F42 C75 C76 F43 -0.6(10) . . . . ?
C74 C75 C76 C77 1.2(10) . . . . ?
F42 C75 C76 C77 179.3(6) . . . . ?
F43 C76 C77 F44 0.2(10) . . . . ?
C75 C76 C77 F44 -179.7(6) . . . . ?
F43 C76 C77 C78 -179.1(6) . . . . ?
C75 C76 C77 C78 1.0(10) . . . . ?
F44 C77 C78 F45 -0.9(9) . . . . ?
C76 C77 C78 F45 178.4(6) . . . . ?
F44 C77 C78 C73 179.9(6) . . . . ?
C76 C77 C78 C73 -0.8(10) . . . . ?
C74 C73 C78 F45 179.3(5) . . . . ?
Se9 C73 C78 F45 0.9(8) . . . . ?
C74 C73 C78 C77 -1.5(9) . . . . ?
Se9 C73 C78 C77 -179.9(5) . . . . ?
C82 O7 C79 C80 -22.0(6) . . . . ?
Er3 O7 C79 C80 165.9(4) . . . . ?
O7 C79 C80 C81 38.7(6) . . . . ?
C79 C80 C81 C82 -40.4(6) . . . . ?
C79 O7 C82 C81 -3.7(6) . . . . ?
Er3 O7 C82 C81 169.0(4) . . . . ?
C80 C81 C82 O7 27.4(6) . . . . ?
C86 O8 C83 C84 11.4(7) . . . . ?
Er3 O8 C83 C84 178.3(4) . . . . ?
O8 C83 C84 C85 -32.1(7) . . . . ?
C83 C84 C85 C86 41.0(8) . . . . ?
C83 O8 C86 C85 14.4(7) . . . . ?
Er3 O8 C86 C85 -152.8(5) . . . . ?
C84 C85 C86 O8 -34.3(8) . . . . ?
C90 O9 C87 C88 -40.5(6) . . . . ?
Er3 O9 C87 C88 126.7(5) . . . . ?
O9 C87 C88 C89 37.1(7) . . . . ?
C87 C88 C89 C90 -19.8(7) . . . . ?
C87 O9 C90 C89 27.7(6) . . . . ?
Er3 O9 C90 C89 -138.6(4) . . . . ?
C88 C89 C90 O9 -4.4(6) . . . . ?
O12 Er4 Se10 C91 109.3(2) . . . . ?
O10 Er4 Se10 C91 -67.9(2) . . . . ?
O11 Er4 Se10 C91 26.8(2) . . . . ?
Se11 Er4 Se10 C91 -159.96(18) . . . . ?
Se12 Er4 Se10 C91 11.5(3) . . . . ?
O12 Er4 Se11 C97 85.4(2) . . . . ?
O10 Er4 Se11 C97 -92.1(2) . . . . ?
O11 Er4 Se11 C97 148.0(5) . . . . ?
Se12 Er4 Se11 C97 176.36(18) . . . . ?
Se10 Er4 Se11 C97 -4.42(18) . . . . ?
O12 Er4 Se12 C103 98.4(2) . . . . ?
O10 Er4 Se12 C103 -84.7(2) . . . . ?
O11 Er4 Se12 C103 -179.4(2) . . . . ?
Se11 Er4 Se12 C103 7.7(2) . . . . ?
Se10 Er4 Se12 C103 -163.9(3) . . . . ?
O12 Er4 O10 C112 93(2) . . . . ?
O11 Er4 O10 C112 41.6(5) . . . . ?
Se11 Er4 O10 C112 -125.8(4) . . . . ?
Se12 Er4 O10 C112 -36.5(4) . . . . ?
Se10 Er4 O10 C112 138.3(4) . . . . ?
O12 Er4 O10 C109 -105(2) . . . . ?
O11 Er4 O10 C109 -155.8(4) . . . . ?
Se11 Er4 O10 C109 36.8(4) . . . . ?
Se12 Er4 O10 C109 126.1(4) . . . . ?
Se10 Er4 O10 C109 -59.1(4) . . . . ?
O12 Er4 O11 C113 -176.9(6) . . . . ?
O10 Er4 O11 C113 0.0(6) . . . . ?
Se11 Er4 O11 C113 119.6(6) . . . . ?
Se12 Er4 O11 C113 90.6(6) . . . . ?
Se10 Er4 O11 C113 -88.0(6) . . . . ?
O12 Er4 O11 C116 24.3(5) . . . . ?
O10 Er4 O11 C116 -158.8(5) . . . . ?
Se11 Er4 O11 C116 -39.3(8) . . . . ?
Se12 Er4 O11 C116 -68.3(5) . . . . ?
Se10 Er4 O11 C116 113.1(5) . . . . ?
O10 Er4 O12 C117 20(2) . . . . ?
O11 Er4 O12 C117 71.9(4) . . . . ?
Se11 Er4 O12 C117 -121.2(4) . . . . ?
Se12 Er4 O12 C117 149.6(4) . . . . ?
Se10 Er4 O12 C117 -25.2(4) . . . . ?
O10 Er4 O12 C120 -169.5(18) . . . . ?
O11 Er4 O12 C120 -117.9(4) . . . . ?
Se11 Er4 O12 C120 49.0(4) . . . . ?
Se12 Er4 O12 C120 -40.2(4) . . . . ?
Se10 Er4 O12 C120 145.0(4) . . . . ?
Er4 Se10 C91 C92 -87.4(5) . . . . ?
Er4 Se10 C91 C96 95.7(4) . . . . ?
C96 C91 C92 F46 179.8(5) . . . . ?
Se10 C91 C92 F46 2.7(8) . . . . ?
C96 C91 C92 C93 0.1(8) . . . . ?
Se10 C91 C92 C93 -177.0(5) . . . . ?
F46 C92 C93 F47 0.1(9) . . . . ?
C91 C92 C93 F47 179.9(6) . . . . ?
F46 C92 C93 C94 -179.7(6) . . . . ?
C91 C92 C93 C94 0.0(9) . . . . ?
F47 C93 C94 F48 1.4(9) . . . . ?
C92 C93 C94 F48 -178.8(6) . . . . ?
F47 C93 C94 C95 -179.8(6) . . . . ?
C92 C93 C94 C95 0.0(10) . . . . ?
F48 C94 C95 F49 -2.5(10) . . . . ?
C93 C94 C95 F49 178.7(6) . . . . ?
F48 C94 C95 C96 178.5(6) . . . . ?
C93 C94 C95 C96 -0.2(10) . . . . ?
C94 C95 C96 F50 -180.0(6) . . . . ?
F49 C95 C96 F50 1.1(9) . . . . ?
C94 C95 C96 C91 0.4(10) . . . . ?
F49 C95 C96 C91 -178.5(5) . . . . ?
C92 C91 C96 F50 -179.9(5) . . . . ?
Se10 C91 C96 F50 -2.8(7) . . . . ?
C92 C91 C96 C95 -0.3(8) . . . . ?
Se10 C91 C96 C95 176.9(5) . . . . ?
Er4 Se11 C97 C98 -75.0(5) . . . . ?
Er4 Se11 C97 C102 107.9(4) . . . . ?
C102 C97 C98 C99 -1.7(9) . . . . ?
Se11 C97 C98 C99 -178.9(5) . . . . ?
C102 C97 C98 F51 178.4(5) . . . . ?
Se11 C97 C98 F51 1.2(8) . . . . ?
F51 C98 C99 F52 -0.9(8) . . . . ?
C97 C98 C99 F52 179.2(5) . . . . ?
F51 C98 C99 C100 -178.8(5) . . . . ?
C97 C98 C99 C100 1.3(9) . . . . ?
C98 C99 C100 F53 179.8(5) . . . . ?
F52 C99 C100 F53 1.8(9) . . . . ?
C98 C99 C100 C101 -0.6(9) . . . . ?
F52 C99 C100 C101 -178.6(5) . . . . ?
F53 C100 C101 F54 -0.9(9) . . . . ?
C99 C100 C101 F54 179.5(5) . . . . ?
F53 C100 C101 C102 -179.9(5) . . . . ?
C99 C100 C101 C102 0.5(9) . . . . ?
F54 C101 C102 F55 -1.1(8) . . . . ?
C100 C101 C102 F55 177.9(5) . . . . ?
F54 C101 C102 C97 180.0(5) . . . . ?
C100 C101 C102 C97 -1.0(9) . . . . ?
C98 C97 C102 F55 -177.3(5) . . . . ?
Se11 C97 C102 F55 0.0(8) . . . . ?
C98 C97 C102 C101 1.6(8) . . . . ?
Se11 C97 C102 C101 178.9(4) . . . . ?
Er4 Se12 C103 C108 81.0(5) . . . . ?
Er4 Se12 C103 C104 -98.3(5) . . . . ?
C108 C103 C104 F56 179.0(5) . . . . ?
Se12 C103 C104 F56 -1.7(8) . . . . ?
C108 C103 C104 C105 -2.4(9) . . . . ?
Se12 C103 C104 C105 176.9(5) . . . . ?
F56 C104 C105 F57 3.8(9) . . . . ?
C103 C104 C105 F57 -174.8(6) . . . . ?
F56 C104 C105 C106 -177.7(6) . . . . ?
C103 C104 C105 C106 3.7(10) . . . . ?
F57 C105 C106 F58 -2.1(9) . . . . ?
C104 C105 C106 F58 179.4(6) . . . . ?
F57 C105 C106 C107 176.2(6) . . . . ?
C104 C105 C106 C107 -2.3(10) . . . . ?
F58 C106 C107 F59 -2.3(9) . . . . ?
C105 C106 C107 F59 179.4(6) . . . . ?
F58 C106 C107 C108 178.1(6) . . . . ?
C105 C106 C107 C108 -0.2(10) . . . . ?
F59 C107 C108 F60 4.0(9) . . . . ?
C106 C107 C108 F60 -176.4(6) . . . . ?
F59 C107 C108 C103 -178.1(6) . . . . ?
C106 C107 C108 C103 1.5(10) . . . . ?
C104 C103 C108 F60 177.7(5) . . . . ?
Se12 C103 C108 F60 -1.7(8) . . . . ?
C104 C103 C108 C107 -0.2(9) . . . . ?
Se12 C103 C108 C107 -179.5(5) . . . . ?
C112 O10 C109 C110 -15.3(7) . . . . ?
Er4 O10 C109 C110 178.9(4) . . . . ?
O10 C109 C110 C111 35.6(7) . . . . ?
C109 C110 C111 C112 -42.0(7) . . . . ?
C109 O10 C112 C111 -11.1(6) . . . . ?
Er4 O10 C112 C111 153.2(4) . . . . ?
C110 C111 C112 O10 33.1(6) . . . . ?
C116 O11 C113 C114 -0.5(12) . . . . ?
Er4 O11 C113 C114 -162.8(8) . . . . ?
O11 C113 C114 C115 17.3(15) . . . . ?
C113 C114 C115 C116 -27.0(14) . . . . ?
C113 O11 C116 C115 -16.5(9) . . . . ?
Er4 O11 C116 C115 145.4(6) . . . . ?
C114 C115 C116 O11 26.0(11) . . . . ?
C120 O12 C117 C118 17.7(6) . . . . ?
Er4 O12 C117 C118 -171.0(3) . . . . ?
O12 C117 C118 C119 -35.2(6) . . . . ?
C117 C118 C119 C120 39.6(6) . . . . ?
C117 O12 C120 C119 7.5(6) . . . . ?
Er4 O12 C120 C119 -164.4(3) . . . . ?
C118 C119 C120 O12 -29.4(6) . . . . ?
